data_2008729
loop_
_publ_author_name
'Bats, Jan W.'
'Rivas Nass, Andreas'
'Hashmi, A. Stephen K.'

_publ_section_title
;Low-temperature phase of bis(2-methoxycarbonyl-2-methylpropyl)
 2,5-diisopropylidene-3,4-bis(2-methoxycarbonyl-2-methylpropoxycarbonyl)hex-3-enedioate,
 a crystal structure with six independent pseudo-related molecules
;
_journal_issue 7
_journal_name_full 'Acta Crystallographica Section C'
_journal_page_first 1183
_journal_page_last 1186
_journal_paper_doi 10.1107/S0108270199003078
_journal_volume 55
_journal_year 1999
_chemical_formula_sum 'C38 H56 O16'
_chemical_formula_weight 768.83
_chemical_melting_point 337
_chemical_name_systematic
;
2,5-Diisopropylidene-3,4-bis-(2-methoxycarbonyl-2-methylpropoxycarbonyl)-hex-
3-enedioic acid bis(2-methoxycarbonyl-2-methylpropyl)ester
;
_space_group_IT_number 7
_symmetry_cell_setting monoclinic
_symmetry_space_group_name_Hall 'P -2yc'
_symmetry_space_group_name_H-M 'P 1 c 1'
_cell_angle_alpha 90.00
_cell_angle_beta 102.696(10)
_cell_angle_gamma 90.00
_cell_formula_units_Z 12
_cell_length_a 26.280(4)
_cell_length_b 26.285(3)
_cell_length_c 18.449(2)
_cell_measurement_reflns_used 235
_cell_measurement_temperature 136(2)
_cell_measurement_theta_max 23
_cell_measurement_theta_min 3
_cell_volume 12432(3)
_computing_cell_refinement SMART
_computing_data_collection 'SMART (Siemens, 1995)'
_computing_data_reduction 'SAINT (Siemens, 1995)'
_computing_molecular_graphics XP_in_SHELXTL_(Sheldrick,_1996)
_computing_publication_material CIF_in_SHELXL-97_(Sheldrick,_1997)
_computing_structure_refinement 'SHELXL97 (Sheldrick, 1997)'
_computing_structure_solution 'SHELXS97 (Sheldrick, 1996)'
_diffrn_ambient_temperature 136(2)
_diffrn_measured_fraction_theta_full 0.890
_diffrn_measured_fraction_theta_max 0.890
_diffrn_measurement_device_type 'Siemens Smart'
_diffrn_measurement_method \w
_diffrn_radiation_monochromator graphite
_diffrn_radiation_source 'fine-focus sealed tube'
_diffrn_radiation_type MoK\a
_diffrn_radiation_wavelength 0.71073
_diffrn_reflns_av_R_equivalents 0.1277
_diffrn_reflns_av_sigmaI/netI 0.1946
_diffrn_reflns_limit_h_max 36
_diffrn_reflns_limit_h_min -36
_diffrn_reflns_limit_k_max 35
_diffrn_reflns_limit_k_min -34
_diffrn_reflns_limit_l_max 23
_diffrn_reflns_limit_l_min -26
_diffrn_reflns_number 207489
_diffrn_reflns_theta_full 30.36
_diffrn_reflns_theta_max 30.36
_diffrn_reflns_theta_min 1.37
_diffrn_standards_decay_% 0.0
_diffrn_standards_interval_time 540
_diffrn_standards_number 775
_exptl_absorpt_coefficient_mu 0.096
_exptl_absorpt_correction_T_max 1.0
_exptl_absorpt_correction_T_min 1.0
_exptl_absorpt_correction_type none
_exptl_crystal_colour colorless
_exptl_crystal_density_diffrn 1.232
_exptl_crystal_density_method 'not measured'
_exptl_crystal_description rod
_exptl_crystal_F_000 4944
_exptl_crystal_size_max 0.80
_exptl_crystal_size_mid 0.22
_exptl_crystal_size_min 0.14
_refine_diff_density_max 0.325
_refine_diff_density_min -0.281
_refine_ls_abs_structure_details 'Flack  (1983)'
_refine_ls_abs_structure_Flack -0.1(7)
_refine_ls_extinction_coef 0.00039(3)
_refine_ls_extinction_method 'SHELXL97 (Sheldrick, 1997)'
_refine_ls_goodness_of_fit_ref 1.011
_refine_ls_hydrogen_treatment mixed
_refine_ls_matrix_type fullcycle
_refine_ls_number_parameters 2966
_refine_ls_number_reflns 62820
_refine_ls_number_restraints 2
_refine_ls_restrained_S_all 1.011
_refine_ls_R_factor_all 0.2369
_refine_ls_R_factor_gt 0.0780
_refine_ls_shift/su_max 0.014
_refine_ls_shift/su_mean 0.002
_refine_ls_structure_factor_coef Fsqd
_refine_ls_weighting_details 'calc w = 1/[\s^2^(Fo^2^)+(0.0500P)^2^] where P=(Fo^2^+2Fc^2^)/3'
_refine_ls_weighting_scheme calc
_refine_ls_wR_factor_ref 0.1570
_reflns_number_gt 26218
_reflns_number_total 62820
_reflns_threshold_expression I>2\s(I)
_cod_data_source_file sk1272.cif
_cod_data_source_block pc
_cod_depositor_comments
;
The following automatic conversions were performed:

'_chemical_melting_point' value '337 K' was changed to '337' - the
value should be numeric and without a unit designator.

Automatic conversion script
Id: cif_fix_values 1646 2011-03-28 12:23:43Z adriana 

The following automatic conversions were performed:

'_chemical_melting_point' value '337 K' was changed to '337' - the
value should be numeric and without a unit designator.

Automatic conversion script
Id: cif_fix_values 1715 2011-07-08 13:25:40Z adriana 
;
_cod_original_sg_symbol_H-M 'P c'
_cod_database_code 2008729
_cod_database_fobs_code 2008729

loop_
_symmetry_equiv_pos_as_xyz
'x, y, z'
'x, -y, z+1/2'

loop_
_atom_site_label
_atom_site_fract_x
_atom_site_fract_y
_atom_site_fract_z
_atom_site_U_iso_or_equiv
_atom_site_adp_type
_atom_site_calc_flag
_atom_site_refinement_flags
_atom_site_occupancy
_atom_site_disorder_assembly
_atom_site_disorder_group
_atom_site_type_symbol
C17A 0.77024(16) 0.09367(15) 0.7156(2) 0.0188(11) Uani d . 1 . . C
O10A 0.70759(11) 0.10958(11) 0.78414(16) 0.0230(7) Uani d . 1 . . O
O5A 0.68760(11) 0.16881(11) 0.50886(17) 0.0263(8) Uani d . 1 . . O
C18A 0.82198(16) 0.09038(16) 0.7185(3) 0.0219(11) Uani d . 1 . . C
O14A 0.76409(11) 0.06674(11) 0.50052(16) 0.0242(7) Uani d . 1 . . O
O4A 0.68476(11) 0.19778(11) 0.66217(16) 0.0237(7) Uani d . 1 . . O
O3A 0.77243(10) 0.19851(11) 0.69567(17) 0.0240(7) Uani d . 1 . . O
C21A 0.74652(16) 0.07682(18) 0.7782(2) 0.0213(11) Uani d . 1 . . C
O16A 0.85033(9) 0.14096(10) 0.32472(14) 0.0263(7) Uani d . 1 . . O
O1A 0.85584(12) 0.27672(12) 0.65914(18) 0.0319(8) Uani d . 1 . . O
O2A 0.90237(11) 0.21821(12) 0.73397(18) 0.0324(8) Uani d . 1 . . O
C28A 0.71361(15) 0.04136(16) 0.5815(2) 0.0174(10) Uani d . 1 . . C
C23A 0.67708(17) 0.14469(18) 0.8889(3) 0.0266(12) Uani d . 1 . . C
C2A 0.86667(17) 0.24830(17) 0.7212(3) 0.0236(11) Uani d . 1 . . C
C32A 0.74803(16) 0.02530(18) 0.5321(2) 0.0218(11) Uani d . 1 . . C
C19A 0.84612(17) 0.11065(17) 0.6582(3) 0.0307(12) Uani d . 1 . . C
H19A 0.8197 0.1265 0.6207 0.046 Uiso calc R 1 . . H
H19B 0.8618 0.0832 0.6366 0.046 Uiso calc R 1 . . H
H19C 0.8723 0.1353 0.6786 0.046 Uiso calc R 1 . . H
O12A 0.61524(11) 0.18614(11) 0.79461(17) 0.0272(8) Uani d . 1 . . O
C24A 0.63811(18) 0.1341(2) 0.9369(3) 0.0394(14) Uani d . 1 . . C
H24A 0.6380 0.1619 0.9705 0.059 Uiso calc R 1 . . H
H24B 0.6478 0.1034 0.9647 0.059 Uiso calc R 1 . . H
H24C 0.6039 0.1301 0.9057 0.059 Uiso calc R 1 . . H
O9A 0.75726(12) 0.03973(13) 0.8162(2) 0.0431(10) Uani d . 1 . . O
O15A 0.88138(10) 0.06904(10) 0.38279(15) 0.0293(7) Uani d . 1 . . O
C26A 0.65970(17) 0.1926(2) 0.8443(3) 0.0255(12) Uani d . 1 . . C
C9A 0.70914(15) 0.09749(16) 0.5925(2) 0.0171(10) Uani d . 1 . . C
C7A 0.72612(17) 0.17672(16) 0.6691(2) 0.0172(10) Uani d . 1 . . C
C36A 0.80502(17) 0.15548(15) 0.4487(2) 0.0278(11) Uani d . 1 . . C
H36A 0.8021 0.1834 0.4145 0.042 Uiso calc R 1 . . H
H36B 0.8379 0.1573 0.4838 0.042 Uiso calc R 1 . . H
H36C 0.7772 0.1572 0.4747 0.042 Uiso calc R 1 . . H
O11A 0.68218(13) 0.23288(13) 0.85417(19) 0.0436(10) Uani d . 1 . . O
O6A 0.63594(11) 0.09926(11) 0.49448(17) 0.0253(8) Uani d . 1 . . O
C5A 0.83962(18) 0.22416(18) 0.8383(3) 0.0337(13) Uani d . 1 . . C
H5AA 0.8370 0.1893 0.8226 0.050 Uiso calc R 1 . . H
H5AB 0.8149 0.2307 0.8684 0.050 Uiso calc R 1 . . H
H5AC 0.8742 0.2308 0.8666 0.050 Uiso calc R 1 . . H
C10A 0.67763(16) 0.12706(18) 0.5284(2) 0.0207(11) Uani d . 1 . . C
O13A 0.76133(13) -0.01692(12) 0.51976(18) 0.0398(9) Uani d . 1 . . O
C22A 0.67608(17) 0.09922(17) 0.8377(3) 0.0282(12) Uani d . 1 . . C
H22A 0.6895 0.0694 0.8667 0.034 Uiso calc R 1 . . H
H22B 0.6404 0.0922 0.8119 0.034 Uiso calc R 1 . . H
C8A 0.73358(15) 0.12176(16) 0.6542(2) 0.0142(10) Uani d . 1 . . C
C27A 0.59368(17) 0.23097(16) 0.7534(2) 0.0280(12) Uani d . 1 . . C
H27A 0.5803 0.2536 0.7857 0.042 Uiso calc R 1 . . H
H27B 0.5659 0.2211 0.7128 0.042 Uiso calc R 1 . . H
H27C 0.6205 0.2479 0.7346 0.042 Uiso calc R 1 . . H
C37A 0.84851(16) 0.10156(16) 0.3708(2) 0.0235(10) Uani d . 1 . . C
C4A 0.83341(17) 0.31459(16) 0.7946(3) 0.0315(12) Uani d . 1 . . C
H4AA 0.8266 0.3363 0.7516 0.047 Uiso calc R 1 . . H
H4AB 0.8682 0.3206 0.8229 0.047 Uiso calc R 1 . . H
H4AC 0.8088 0.3219 0.8247 0.047 Uiso calc R 1 . . H
C35A 0.75106(16) 0.10230(18) 0.3460(3) 0.0336(12) Uani d . 1 . . C
H35A 0.7490 0.1310 0.3134 0.050 Uiso calc R 1 . . H
H35B 0.7217 0.1026 0.3691 0.050 Uiso calc R 1 . . H
H35C 0.7508 0.0715 0.3181 0.050 Uiso calc R 1 . . H
C29A 0.68502(16) 0.00814(17) 0.6129(3) 0.0236(11) Uani d . 1 . . C
C30A 0.64903(17) 0.02535(17) 0.6600(3) 0.0327(13) Uani d . 1 . . C
H30A 0.6542 0.0610 0.6704 0.049 Uiso calc R 1 . . H
H30B 0.6560 0.0066 0.7057 0.049 Uiso calc R 1 . . H
H30C 0.6136 0.0196 0.6341 0.049 Uiso calc R 1 . . H
C25A 0.73181(15) 0.1523(2) 0.9369(3) 0.0368(14) Uani d . 1 . . C
H25A 0.7320 0.1813 0.9685 0.055 Uiso calc R 1 . . H
H25B 0.7560 0.1577 0.9054 0.055 Uiso calc R 1 . . H
H25C 0.7419 0.1225 0.9668 0.055 Uiso calc R 1 . . H
C34A 0.80151(15) 0.10529(15) 0.4060(2) 0.0200(10) Uani d . 1 . . C
C31A 0.68547(18) -0.04877(16) 0.6041(3) 0.0346(13) Uani d . 1 . . C
H31A 0.7061 -0.0576 0.5690 0.052 Uiso calc R 1 . . H
H31B 0.6504 -0.0608 0.5864 0.052 Uiso calc R 1 . . H
H31C 0.7002 -0.0642 0.6512 0.052 Uiso calc R 1 . . H
C20A 0.86130(17) 0.06886(18) 0.7829(3) 0.0378(14) Uani d . 1 . . C
H20A 0.8437 0.0569 0.8201 0.057 Uiso calc R 1 . . H
H20B 0.8858 0.0949 0.8038 0.057 Uiso calc R 1 . . H
H20C 0.8794 0.0411 0.7661 0.057 Uiso calc R 1 . . H
C33A 0.80479(16) 0.05996(16) 0.4589(2) 0.0249(11) Uani d . 1 . . C
H33A 0.7995 0.0284 0.4310 0.030 Uiso calc R 1 . . H
H33B 0.8388 0.0588 0.4925 0.030 Uiso calc R 1 . . H
C6A 0.77282(16) 0.25015(16) 0.7248(3) 0.0261(12) Uani d . 1 . . C
H6AA 0.7478 0.2534 0.7561 0.031 Uiso calc R 1 . . H
H6AB 0.7642 0.2746 0.6846 0.031 Uiso calc R 1 . . H
C3A 0.82805(16) 0.25891(17) 0.7698(2) 0.0224(11) Uani d . 1 . . C
O7A 0.54461(14) 0.01033(13) 0.4571(2) 0.0491(10) Uani d . 1 . . O
O8A 0.50467(13) 0.08492(13) 0.45830(19) 0.0427(9) Uani d . 1 . . O
C1A 0.88826(19) 0.2690(2) 0.6065(3) 0.0455(15) Uani d . 1 . . C
H1AA 0.9239 0.2760 0.6298 0.068 Uiso calc R 1 . . H
H1AB 0.8773 0.2914 0.5649 0.068 Uiso calc R 1 . . H
H1AC 0.8852 0.2343 0.5895 0.068 Uiso calc R 1 . . H
C12A 0.56867(17) 0.07974(17) 0.3858(3) 0.0269(12) Uani d . 1 . . C
C16A 0.47473(19) 0.0631(2) 0.5071(3) 0.0530(17) Uani d . 1 . . C
H16A 0.4539 0.0356 0.4823 0.080 Uiso calc R 1 . . H
H16B 0.4524 0.0887 0.5206 0.080 Uiso calc R 1 . . H
H16C 0.4979 0.0505 0.5511 0.080 Uiso calc R 1 . . H
C38A 0.89621(15) 0.14464(16) 0.2922(2) 0.0340(11) Uani d . 1 . . C
H38A 0.9272 0.1440 0.3311 0.051 Uiso calc R 1 . . H
H38B 0.8949 0.1759 0.2650 0.051 Uiso calc R 1 . . H
H38C 0.8966 0.1164 0.2593 0.051 Uiso calc R 1 . . H
C11A 0.60260(17) 0.12188(17) 0.4292(2) 0.0274(12) Uani d . 1 . . C
H11A 0.6237 0.1376 0.3983 0.033 Uiso calc R 1 . . H
H11B 0.5807 0.1479 0.4440 0.033 Uiso calc R 1 . . H
O14B 0.78787(13) 0.44318(12) 0.44076(19) 0.0263(9) Uani d . 1 . . O
O10B 0.84763(13) 0.38906(12) 0.15833(18) 0.0237(9) Uani d . 1 . . O
C9B 0.84017(17) 0.40725(17) 0.3467(3) 0.0162(12) Uani d . 1 . . C
C8B 0.81753(19) 0.38241(18) 0.2853(3) 0.0193(12) Uani d . 1 . . C
C18B 0.73126(19) 0.41330(18) 0.2172(3) 0.0212(12) Uani d . 1 . . C
O5B 0.85757(12) 0.34107(12) 0.43910(18) 0.0234(8) Uani d . 1 . . O
O9B 0.79525(14) 0.45491(14) 0.1142(2) 0.0379(10) Uani d . 1 . . O
O12B 0.93842(13) 0.30879(12) 0.14435(19) 0.0286(9) Uani d . 1 . . O
O1B 0.70531(13) 0.22257(13) 0.2820(2) 0.0315(9) Uani d . 1 . . O
O16B 0.76684(12) 0.32206(12) 0.54079(18) 0.0343(8) Uani d . 1 . . O
C33B 0.7503(2) 0.45347(19) 0.4861(3) 0.0297(14) Uani d . 1 . . C
H33C 0.7153 0.4545 0.4553 0.036 Uiso calc R 1 . . H
H33D 0.7576 0.4861 0.5109 0.036 Uiso calc R 1 . . H
O6B 0.91447(12) 0.40584(12) 0.44477(18) 0.0247(9) Uani d . 1 . . O
C21B 0.80737(19) 0.42128(19) 0.1589(3) 0.0228(13) Uani d . 1 . . C
C28B 0.83570(19) 0.46410(18) 0.3530(3) 0.0207(12) Uani d . 1 . . C
O2B 0.65578(14) 0.27822(13) 0.2056(2) 0.0352(10) Uani d . 1 . . O
O15B 0.70948(12) 0.35599(12) 0.44616(19) 0.0384(9) Uani d . 1 . . O
C6B 0.78591(18) 0.25184(17) 0.2147(3) 0.0247(13) Uani d . 1 . . C
H6BA 0.7951 0.2291 0.2569 0.030 Uiso calc R 1 . . H
H6BB 0.8115 0.2482 0.1843 0.030 Uiso calc R 1 . . H
O7B 1.00654(15) 0.49658(15) 0.4856(2) 0.0447(11) Uani d . 1 . . O
C30B 0.90103(19) 0.4779(2) 0.2758(3) 0.0394(16) Uani d . 1 . . C
H30D 0.9348 0.4917 0.2972 0.059 Uiso calc R 1 . . H
H30E 0.8904 0.4887 0.2251 0.059 Uiso calc R 1 . . H
H30F 0.9027 0.4414 0.2777 0.059 Uiso calc R 1 . . H
C14B 0.9472(2) 0.4657(2) 0.5823(3) 0.0412(16) Uani d . 1 . . C
H14D 0.9221 0.4797 0.5413 0.062 Uiso calc R 1 . . H
H14E 0.9689 0.4924 0.6076 0.062 Uiso calc R 1 . . H
H14F 0.9292 0.4495 0.6162 0.062 Uiso calc R 1 . . H
C1B 0.67297(19) 0.2315(2) 0.3349(3) 0.0343(14) Uani d . 1 . . C
H1BA 0.6735 0.2671 0.3469 0.051 Uiso calc R 1 . . H
H1BB 0.6862 0.2122 0.3793 0.051 Uiso calc R 1 . . H
H1BC 0.6378 0.2212 0.3137 0.051 Uiso calc R 1 . . H
C17B 0.78232(18) 0.40718(18) 0.2202(3) 0.0191(12) Uani d . 1 . . C
C2B 0.6929(2) 0.25008(19) 0.2193(3) 0.0257(13) Uani d . 1 . . C
O13B 0.78119(15) 0.52367(14) 0.4006(2) 0.0504(12) Uani d . 1 . . O
O3B 0.78372(12) 0.30403(12) 0.23908(19) 0.0250(9) Uani d . 1 . . O
C11B 0.94748(19) 0.38387(18) 0.5115(3) 0.0263(13) Uani d . 1 . . C
H11C 0.9697 0.3576 0.4980 0.032 Uiso calc R 1 . . H
H11D 0.9261 0.3687 0.5424 0.032 Uiso calc R 1 . . H
C23B 0.87754(19) 0.3532(2) 0.0526(3) 0.0255(13) Uani d . 1 . . C
C29B 0.86218(18) 0.49643(18) 0.3190(3) 0.0205(12) Uani d . 1 . . C
C7B 0.82791(19) 0.32616(18) 0.2749(3) 0.0193(12) Uani d . 1 . . C
C32B 0.7995(2) 0.4815(2) 0.3997(3) 0.0238(13) Uani d . 1 . . C
O11B 0.86711(14) 0.26532(14) 0.0880(2) 0.0382(10) Uani d . 1 . . O
C25B 0.8220(2) 0.3484(2) 0.0039(3) 0.0449(17) Uani d . 1 . . C
H25D 0.7978 0.3422 0.0350 0.067 Uiso calc R 1 . . H
H25E 0.8209 0.3206 -0.0302 0.067 Uiso calc R 1 . . H
H25F 0.8128 0.3794 -0.0234 0.067 Uiso calc R 1 . . H
O4B 0.86897(13) 0.30485(12) 0.29241(18) 0.0253(9) Uani d . 1 . . O
C19B 0.70571(18) 0.39636(19) 0.2785(3) 0.0258(13) Uani d . 1 . . C
H19D 0.7320 0.3858 0.3206 0.039 Uiso calc R 1 . . H
H19E 0.6827 0.3684 0.2615 0.039 Uiso calc R 1 . . H
H19F 0.6861 0.4241 0.2926 0.039 Uiso calc R 1 . . H
C15B 1.0106(2) 0.4524(2) 0.5033(3) 0.0295(14) Uani d . 1 . . C
O8B 1.04287(13) 0.41993(13) 0.4780(2) 0.0317(9) Uani d . 1 . . O
C38B 0.7567(2) 0.27246(17) 0.5068(3) 0.0469(15) Uani d . 1 . . C
H38D 0.7198 0.2662 0.4951 0.070 Uiso calc R 1 . . H
H38E 0.7739 0.2469 0.5407 0.070 Uiso calc R 1 . . H
H38F 0.7697 0.2714 0.4621 0.070 Uiso calc R 1 . . H
C10B 0.87075(19) 0.37961(18) 0.4148(3) 0.0182(12) Uani d . 1 . . C
C22B 0.88036(19) 0.39789(19) 0.1054(3) 0.0265(13) Uani d . 1 . . C
H22C 0.9162 0.4029 0.1320 0.032 Uiso calc R 1 . . H
H22D 0.8690 0.4286 0.0772 0.032 Uiso calc R 1 . . H
C3B 0.73130(19) 0.24008(19) 0.1694(3) 0.0246(13) Uani d . 1 . . C
C34B 0.7548(2) 0.41125(19) 0.5429(3) 0.0284(13) Uani d . 1 . . C
C37B 0.7417(2) 0.3612(2) 0.5035(3) 0.0298(14) Uani d . 1 . . C
C35B 0.80973(19) 0.41114(19) 0.5939(3) 0.0350(14) Uani d . 1 . . C
H35D 0.8352 0.4054 0.5647 0.053 Uiso calc R 1 . . H
H35E 0.8120 0.3846 0.6302 0.053 Uiso calc R 1 . . H
H35F 0.8162 0.4434 0.6186 0.053 Uiso calc R 1 . . H
C4B 0.7297(2) 0.18296(18) 0.1479(3) 0.0416(16) Uani d . 1 . . C
H4BA 0.6957 0.1746 0.1191 0.062 Uiso calc R 1 . . H
H4BB 0.7372 0.1626 0.1921 0.062 Uiso calc R 1 . . H
H4BC 0.7553 0.1764 0.1191 0.062 Uiso calc R 1 . . H
C20B 0.69278(19) 0.4352(2) 0.1507(3) 0.0343(15) Uani d . 1 . . C
H20D 0.7100 0.4403 0.1105 0.051 Uiso calc R 1 . . H
H20E 0.6798 0.4671 0.1642 0.051 Uiso calc R 1 . . H
H20F 0.6643 0.4119 0.1354 0.051 Uiso calc R 1 . . H
C26B 0.8920(2) 0.3039(2) 0.0961(3) 0.0258(13) Uani d . 1 . . C
C5B 0.7167(2) 0.2735(2) 0.1005(3) 0.0362(15) Uani d . 1 . . C
H5BA 0.7170 0.3086 0.1152 0.054 Uiso calc R 1 . . H
H5BB 0.6825 0.2645 0.0730 0.054 Uiso calc R 1 . . H
H5BC 0.7415 0.2686 0.0699 0.054 Uiso calc R 1 . . H
C36B 0.7135(2) 0.4206(2) 0.5888(3) 0.0459(16) Uani d . 1 . . C
H36D 0.6795 0.4207 0.5565 0.069 Uiso calc R 1 . . H
H36E 0.7199 0.4529 0.6135 0.069 Uiso calc R 1 . . H
H36F 0.7154 0.3941 0.6250 0.069 Uiso calc R 1 . . H
C31B 0.8590(2) 0.55328(17) 0.3211(3) 0.0358(15) Uani d . 1 . . C
H31D 0.8317 0.5631 0.3453 0.054 Uiso calc R 1 . . H
H31E 0.8515 0.5663 0.2713 0.054 Uiso calc R 1 . . H
H31F 0.8916 0.5668 0.3480 0.054 Uiso calc R 1 . . H
C13B 1.0198(2) 0.4008(2) 0.6183(3) 0.0384(15) Uani d . 1 . . C
H13D 1.0417 0.4262 0.6469 0.058 Uiso calc R 1 . . H
H13E 1.0410 0.3771 0.5986 0.058 Uiso calc R 1 . . H
H13F 1.0009 0.3831 0.6496 0.058 Uiso calc R 1 . . H
C12B 0.98073(19) 0.4267(2) 0.5535(3) 0.0275(14) Uani d . 1 . . C
C24B 0.9171(2) 0.3640(2) 0.0039(3) 0.0381(15) Uani d . 1 . . C
H24D 0.9514 0.3673 0.0349 0.057 Uiso calc R 1 . . H
H24E 0.9077 0.3951 -0.0232 0.057 Uiso calc R 1 . . H
H24F 0.9166 0.3365 -0.0304 0.057 Uiso calc R 1 . . H
C27B 0.9562(2) 0.26323(18) 0.1882(3) 0.0332(14) Uani d . 1 . . C
H27D 0.9331 0.2561 0.2206 0.050 Uiso calc R 1 . . H
H27E 0.9908 0.2688 0.2173 0.050 Uiso calc R 1 . . H
H27F 0.9564 0.2349 0.1554 0.050 Uiso calc R 1 . . H
C16B 1.0736(2) 0.4427(2) 0.4288(3) 0.0493(17) Uani d . 1 . . C
H16D 1.0506 0.4539 0.3838 0.074 Uiso calc R 1 . . H
H16E 1.0974 0.4179 0.4173 0.074 Uiso calc R 1 . . H
H16F 1.0929 0.4712 0.4533 0.074 Uiso calc R 1 . . H
O10C 0.03517(11) 0.11179(11) 0.44928(16) 0.0234(8) Uani d . 1 . . O
O4C 0.01739(11) 0.19634(11) 0.31721(16) 0.0250(8) Uani d . 1 . . O
O14C 0.09730(11) 0.05776(10) 0.16650(17) 0.0234(7) Uani d . 1 . . O
O5C 0.02836(11) 0.16087(11) 0.17058(16) 0.0257(8) Uani d . 1 . . O
C10C 0.01526(16) 0.12132(17) 0.1949(2) 0.0180(11) Uani d . 1 . . C
C32C 0.08564(17) 0.01880(18) 0.2091(2) 0.0225(11) Uani d . 1 . . C
C37C 0.14160(19) 0.13977(18) 0.1046(3) 0.0262(12) Uani d . 1 . . C
C22C 0.00168(17) 0.10203(17) 0.5001(3) 0.0275(12) Uani d . 1 . . C
H22E 0.0127 0.0710 0.5276 0.033 Uiso calc R 1 . . H
H22F -0.0339 0.0973 0.4724 0.033 Uiso calc R 1 . . H
C33C 0.13570(17) 0.04723(17) 0.1235(3) 0.0281(12) Uani d . 1 . . C
H33E 0.1294 0.0141 0.1000 0.034 Uiso calc R 1 . . H
H33F 0.1704 0.0473 0.1553 0.034 Uiso calc R 1 . . H
O3C 0.10329(11) 0.19525(11) 0.37054(17) 0.0274(8) Uani d . 1 . . O
O6C -0.02743(11) 0.09479(11) 0.16238(17) 0.0280(8) Uani d . 1 . . O
O11C 0.01679(13) 0.23341(13) 0.5195(2) 0.0455(10) Uani d . 1 . . O
C20C 0.19059(17) 0.06303(18) 0.4589(3) 0.0367(14) Uani d . 1 . . C
H20G 0.1738 0.0608 0.5000 0.055 Uiso calc R 1 . . H
H20H 0.2204 0.0850 0.4718 0.055 Uiso calc R 1 . . H
H20I 0.2016 0.0298 0.4472 0.055 Uiso calc R 1 . . H
C3C 0.15774(18) 0.25798(17) 0.4404(3) 0.0256(12) Uani d . 1 . . C
C24C -0.03704(18) 0.1356(2) 0.6005(3) 0.0378(14) Uani d . 1 . . C
H24G -0.0365 0.1627 0.6355 0.057 Uiso calc R 1 . . H
H24H -0.0290 0.1040 0.6267 0.057 Uiso calc R 1 . . H
H24I -0.0711 0.1335 0.5683 0.057 Uiso calc R 1 . . H
C11C -0.06042(17) 0.11695(17) 0.0972(3) 0.0291(12) Uani d . 1 . . C
H11E -0.0393 0.1324 0.0662 0.035 Uiso calc R 1 . . H
H11F -0.0824 0.1431 0.1114 0.035 Uiso calc R 1 . . H
C27C -0.07352(19) 0.23832(17) 0.4222(3) 0.0345(13) Uani d . 1 . . C
H27G -0.0724 0.2667 0.4553 0.052 Uiso calc R 1 . . H
H27H -0.1085 0.2338 0.3941 0.052 Uiso calc R 1 . . H
H27I -0.0508 0.2446 0.3890 0.052 Uiso calc R 1 . . H
C17C 0.10161(16) 0.09255(15) 0.3892(2) 0.0172(10) Uani d . 1 . . C
C18C 0.15295(17) 0.08436(16) 0.3923(3) 0.0214(11) Uani d . 1 . . C
C19C 0.17863(17) 0.09854(18) 0.3302(3) 0.0302(12) Uani d . 1 . . C
H19G 0.1536 0.1146 0.2912 0.045 Uiso calc R 1 . . H
H19H 0.1919 0.0685 0.3113 0.045 Uiso calc R 1 . . H
H19I 0.2068 0.1216 0.3484 0.045 Uiso calc R 1 . . H
C21C 0.07613(17) 0.08067(17) 0.4512(3) 0.0262(12) Uani d . 1 . . C
C23C 0.00399(17) 0.14625(18) 0.5537(3) 0.0259(12) Uani d . 1 . . C
C15C -0.12053(18) 0.0465(2) 0.1088(3) 0.0294(12) Uani d . 1 . . C
O7C -0.11414(13) 0.00211(13) 0.12536(19) 0.0439(10) Uani d . 1 . . O
C7C 0.05833(18) 0.17435(17) 0.3345(2) 0.0181(10) Uani d . 1 . . C
O8C -0.15225(13) 0.07670(12) 0.13671(18) 0.0336(8) Uani d . 1 . . O
O12C -0.05687(11) 0.19313(11) 0.46473(17) 0.0269(8) Uani d . 1 . . O
C26C -0.01003(18) 0.19588(19) 0.5118(3) 0.0272(12) Uani d . 1 . . C
C28C 0.04971(16) 0.03682(16) 0.2552(2) 0.0182(10) Uani d . 1 . . C
O1C 0.18509(12) 0.27220(12) 0.32855(18) 0.0335(8) Uani d . 1 . . O
O2C 0.23060(12) 0.21419(12) 0.40498(18) 0.0335(8) Uani d . 1 . . O
O15C 0.17314(12) 0.14685(11) 0.16233(18) 0.0348(8) Uani d . 1 . . O
C34C 0.13117(18) 0.08864(17) 0.0648(3) 0.0264(12) Uani d . 1 . . C
C5C 0.16894(19) 0.22443(18) 0.5097(3) 0.0373(14) Uani d . 1 . . C
H5CA 0.2039 0.2304 0.5372 0.056 Uiso calc R 1 . . H
H5CB 0.1652 0.1893 0.4952 0.056 Uiso calc R 1 . . H
H5CC 0.1448 0.2325 0.5402 0.056 Uiso calc R 1 . . H
O9C 0.08828(12) 0.04634(12) 0.4957(2) 0.0399(9) Uani d . 1 . . O
C8C 0.06758(15) 0.11848(15) 0.3243(2) 0.0156(10) Uani d . 1 . . C
C13C -0.13616(19) 0.0996(2) -0.0063(3) 0.0471(15) Uani d . 1 . . C
H13G -0.1197 0.1173 -0.0405 0.071 Uiso calc R 1 . . H
H13H -0.1560 0.1232 0.0161 0.071 Uiso calc R 1 . . H
H13I -0.1590 0.0738 -0.0325 0.071 Uiso calc R 1 . . H
C9C 0.04516(15) 0.09341(16) 0.2617(2) 0.0177(10) Uani d . 1 . . C
C12C -0.09420(18) 0.07449(17) 0.0544(3) 0.0259(12) Uani d . 1 . . C
O13C 0.10349(14) -0.02295(12) 0.20649(19) 0.0422(10) Uani d . 1 . . O
C31C 0.02435(18) -0.05254(16) 0.2838(3) 0.0345(13) Uani d . 1 . . C
H31G 0.0331 -0.0624 0.2379 0.052 Uiso calc R 1 . . H
H31H -0.0088 -0.0670 0.2864 0.052 Uiso calc R 1 . . H
H31I 0.0507 -0.0647 0.3247 0.052 Uiso calc R 1 . . H
C29C 0.02127(17) 0.00454(17) 0.2874(3) 0.0255(12) Uani d . 1 . . C
O16C 0.11369(12) 0.17729(11) 0.06562(17) 0.0317(8) Uani d . 1 . . O
C2C 0.19584(19) 0.24478(18) 0.3914(3) 0.0270(12) Uani d . 1 . . C
C35C 0.0775(2) 0.08687(19) 0.0126(3) 0.0470(15) Uani d . 1 . . C
H35G 0.0752 0.1129 -0.0245 0.071 Uiso calc R 1 . . H
H35H 0.0511 0.0924 0.0404 0.071 Uiso calc R 1 . . H
H35I 0.0724 0.0542 -0.0111 0.071 Uiso calc R 1 . . H
C14C -0.06077(18) 0.03703(19) 0.0220(3) 0.0416(14) Uani d . 1 . . C
H14G -0.0439 0.0546 -0.0118 0.062 Uiso calc R 1 . . H
H14H -0.0825 0.0105 -0.0040 0.062 Uiso calc R 1 . . H
H14I -0.0349 0.0224 0.0615 0.062 Uiso calc R 1 . . H
C30C -0.01755(18) 0.02330(17) 0.3299(3) 0.0336(13) Uani d . 1 . . C
H30G -0.0137 0.0594 0.3371 0.050 Uiso calc R 1 . . H
H30H -0.0115 0.0067 0.3774 0.050 Uiso calc R 1 . . H
H30I -0.0522 0.0158 0.3026 0.050 Uiso calc R 1 . . H
C6C 0.10248(18) 0.24777(16) 0.3956(3) 0.0282(12) Uani d . 1 . . C
H6CA 0.0772 0.2520 0.4264 0.034 Uiso calc R 1 . . H
H6CB 0.0937 0.2708 0.3536 0.034 Uiso calc R 1 . . H
C4C 0.16235(19) 0.31359(17) 0.4626(3) 0.0344(13) Uani d . 1 . . C
H4CA 0.1971 0.3204 0.4903 0.052 Uiso calc R 1 . . H
H4CB 0.1378 0.3212 0.4928 0.052 Uiso calc R 1 . . H
H4CC 0.1550 0.3344 0.4188 0.052 Uiso calc R 1 . . H
C16C -0.17921(19) 0.0532(2) 0.1879(3) 0.0418(14) Uani d . 1 . . C
H16G -0.1983 0.0242 0.1647 0.063 Uiso calc R 1 . . H
H16H -0.2030 0.0772 0.2016 0.063 Uiso calc R 1 . . H
H16I -0.1544 0.0425 0.2315 0.063 Uiso calc R 1 . . H
C1C 0.2163(2) 0.2604(2) 0.2752(3) 0.0452(15) Uani d . 1 . . C
H1CA 0.2525 0.2664 0.2972 0.068 Uiso calc R 1 . . H
H1CB 0.2058 0.2816 0.2322 0.068 Uiso calc R 1 . . H
H1CC 0.2115 0.2253 0.2608 0.068 Uiso calc R 1 . . H
C25C 0.05856(16) 0.15012(19) 0.6046(3) 0.0338(13) Uani d . 1 . . C
H25G 0.0837 0.1569 0.5751 0.051 Uiso calc R 1 . . H
H25H 0.0670 0.1187 0.6309 0.051 Uiso calc R 1 . . H
H25I 0.0591 0.1773 0.6395 0.051 Uiso calc R 1 . . H
C38C 0.12159(19) 0.22720(16) 0.1006(3) 0.0424(14) Uani d . 1 . . C
H38G 0.1101 0.2266 0.1465 0.064 Uiso calc R 1 . . H
H38H 0.1019 0.2521 0.0681 0.064 Uiso calc R 1 . . H
H38I 0.1580 0.2358 0.1103 0.064 Uiso calc R 1 . . H
C36C 0.1749(2) 0.0803(2) 0.0222(3) 0.0619(19) Uani d . 1 . . C
H36G 0.1727 0.1060 -0.0153 0.093 Uiso calc R 1 . . H
H36H 0.1710 0.0473 -0.0007 0.093 Uiso calc R 1 . . H
H36I 0.2082 0.0824 0.0562 0.093 Uiso calc R 1 . . H
C15A 0.53876(17) 0.0531(2) 0.4378(3) 0.0294(12) Uani d . 1 . . C
C14A 0.60355(18) 0.04099(18) 0.3578(3) 0.0392(14) Uani d . 1 . . C
H14A 0.6266 0.0254 0.3995 0.059 Uiso calc R 1 . . H
H14B 0.6237 0.0580 0.3276 0.059 Uiso calc R 1 . . H
H14C 0.5822 0.0154 0.3289 0.059 Uiso calc R 1 . . H
C13A 0.5310(2) 0.1047(2) 0.3202(3) 0.0523(16) Uani d . 1 . . C
H13A 0.5096 0.0790 0.2915 0.078 Uiso calc R 1 . . H
H13B 0.5506 0.1221 0.2895 0.078 Uiso calc R 1 . . H
H13C 0.5093 0.1287 0.3386 0.078 Uiso calc R 1 . . H
O3D 1.10305(11) 0.69944(11) 0.39821(17) 0.0259(8) Uani d . 1 . . O
C8D 1.14497(15) 0.62625(16) 0.4544(2) 0.0174(10) Uani d . 1 . . C
O5D 1.19103(11) 0.67111(12) 0.61085(17) 0.0280(8) Uani d . 1 . . O
C9E 0.50353(16) 0.60394(16) 0.1732(3) 0.0188(10) Uani d . 1 . . C
O3E 0.43352(11) 0.70070(11) 0.06089(17) 0.0263(8) Uani d . 1 . . O
O6E 0.58287(11) 0.61742(11) 0.25596(17) 0.0268(8) Uani d . 1 . . O
C7D 1.14867(17) 0.68239(17) 0.4395(2) 0.0198(11) Uani d . 1 . . C
C8E 0.47574(16) 0.62727(16) 0.1134(2) 0.0175(10) Uani d . 1 . . C
C9D 1.17410(15) 0.60612(16) 0.5168(2) 0.0161(10) Uani d . 1 . . C
O2D 0.97118(12) 0.71910(12) 0.37027(18) 0.0313(8) Uani d . 1 . . O
O2E 0.30260(13) 0.71567(12) 0.04187(18) 0.0341(9) Uani d . 1 . . O
C6D 1.10025(16) 0.75198(15) 0.3755(3) 0.0244(11) Uani d . 1 . . C
H6DA 1.1245 0.7586 0.3439 0.029 Uiso calc R 1 . . H
H6DB 1.1088 0.7741 0.4186 0.029 Uiso calc R 1 . . H
O14D 1.11790(11) 0.57181(11) 0.60513(17) 0.0263(8) Uani d . 1 . . O
O4E 0.51473(12) 0.71038(11) 0.12644(17) 0.0290(8) Uani d . 1 . . O
C17E 0.44180(17) 0.59794(16) 0.0501(2) 0.0213(11) Uani d . 1 . . C
O4D 1.18635(12) 0.70879(11) 0.45889(17) 0.0292(8) Uani d . 1 . . O
C34D 1.08156(16) 0.60705(17) 0.7016(2) 0.0224(11) Uani d . 1 . . C
C7E 0.47824(17) 0.68381(17) 0.1030(2) 0.0203(11) Uani d . 1 . . C
O10D 1.16590(11) 0.61250(11) 0.31845(17) 0.0283(8) Uani d . 1 . . O
O12D 1.26635(13) 0.67132(13) 0.33417(19) 0.0411(9) Uani d . 1 . . O
O1D 1.01983(12) 0.77544(12) 0.44692(18) 0.0332(8) Uani d . 1 . . O
C3D 1.04409(16) 0.76114(16) 0.3329(3) 0.0229(11) Uani d . 1 . . C
O15D 1.00361(12) 0.56776(12) 0.72722(17) 0.0332(8) Uani d . 1 . . O
C6E 0.42884(17) 0.75359(16) 0.0401(3) 0.0264(12) Uani d . 1 . . C
H6EA 0.4515 0.7616 0.0066 0.032 Uiso calc R 1 . . H
H6EB 0.4382 0.7751 0.0837 0.032 Uiso calc R 1 . . H
C10D 1.20755(16) 0.63841(16) 0.5760(2) 0.0178(10) Uani d . 1 . . C
O10E 0.49898(12) 0.62657(11) -0.02154(17) 0.0313(8) Uani d . 1 . . O
O15E 0.38170(12) 0.64503(11) 0.28461(18) 0.0386(8) Uani d . 1 . . O
O9D 1.13171(13) 0.53385(12) 0.31021(19) 0.0417(10) Uani d . 1 . . O
C12E 0.66265(17) 0.60094(17) 0.3441(3) 0.0269(12) Uani d . 1 . . C
O16E 0.44081(10) 0.67611(10) 0.38006(15) 0.0324(7) Uani d . 1 . . O
C21D 1.13576(17) 0.57547(18) 0.3378(3) 0.0247(11) Uani d . 1 . . C
C33D 1.08015(17) 0.56197(16) 0.6503(3) 0.0258(12) Uani d . 1 . . C
H33G 1.0891 0.5310 0.6789 0.031 Uiso calc R 1 . . H
H33H 1.0455 0.5580 0.6190 0.031 Uiso calc R 1 . . H
C19D 1.03410(16) 0.61251(18) 0.4501(2) 0.0295(12) Uani d . 1 . . C
H19J 1.0600 0.6302 0.4862 0.044 Uiso calc R 1 . . H
H19K 1.0186 0.5863 0.4744 0.044 Uiso calc R 1 . . H
H19L 1.0076 0.6361 0.4267 0.044 Uiso calc R 1 . . H
O13D 1.13344(13) 0.48863(12) 0.59678(19) 0.0414(10) Uani d . 1 . . O
C32E 0.47080(17) 0.52453(18) 0.2254(3) 0.0265(12) Uani d . 1 . . C
O14E 0.45768(12) 0.56035(11) 0.26895(17) 0.0325(8) Uani d . 1 . . O
C22D 1.19674(17) 0.59968(17) 0.2645(3) 0.0289(12) Uani d . 1 . . C
H22G 1.1784 0.5751 0.2289 0.035 Uiso calc R 1 . . H
H22H 1.2299 0.5851 0.2892 0.035 Uiso calc R 1 . . H
C29E 0.53761(16) 0.51905(17) 0.1499(3) 0.0264(12) Uani d . 1 . . C
C17D 1.11001(16) 0.59529(16) 0.3956(2) 0.0187(11) Uani d . 1 . . C
O1E 0.35264(12) 0.77040(12) 0.11966(18) 0.0326(8) Uani d . 1 . . O
C3E 0.37189(18) 0.76168(17) 0.0015(3) 0.0245(11) Uani d . 1 . . C
C30E 0.57548(18) 0.54270(19) 0.1081(3) 0.0383(13) Uani d . 1 . . C
H30M 0.5699 0.5788 0.1044 0.058 Uiso calc R 1 . . H
H30N 0.5699 0.5283 0.0592 0.058 Uiso calc R 1 . . H
H30O 0.6106 0.5360 0.1344 0.058 Uiso calc R 1 . . H
C1D 0.98885(18) 0.7658(2) 0.5008(3) 0.0415(14) Uani d . 1 . . C
H1DA 0.9529 0.7731 0.4792 0.062 Uiso calc R 1 . . H
H1DB 1.0007 0.7870 0.5434 0.062 Uiso calc R 1 . . H
H1DC 0.9923 0.7307 0.5155 0.062 Uiso calc R 1 . . H
O6D 1.25671(11) 0.62364(11) 0.58923(17) 0.0273(8) Uani d . 1 . . O
O5E 0.51599(11) 0.66491(11) 0.27362(17) 0.0263(8) Uani d . 1 . . O
C4D 1.03783(19) 0.81724(16) 0.3110(3) 0.0348(13) Uani d . 1 . . C
H4DA 1.0026 0.8234 0.2845 0.052 Uiso calc R 1 . . H
H4DB 1.0614 0.8256 0.2798 0.052 Uiso calc R 1 . . H
H4DC 1.0455 0.8379 0.3549 0.052 Uiso calc R 1 . . H
O7E 0.65417(13) 0.51505(13) 0.2959(2) 0.0447(9) Uani d . 1 . . O
C30D 1.24474(17) 0.54057(18) 0.4590(3) 0.0335(13) Uani d . 1 . . C
H30J 1.2387 0.5764 0.4511 0.050 Uiso calc R 1 . . H
H30K 1.2387 0.5234 0.4119 0.050 Uiso calc R 1 . . H
H30L 1.2801 0.5351 0.4851 0.050 Uiso calc R 1 . . H
C13E 0.69804(18) 0.61075(19) 0.2901(3) 0.0432(15) Uani d . 1 . . C
H13M 0.6796 0.6027 0.2405 0.065 Uiso calc R 1 . . H
H13N 0.7286 0.5898 0.3034 0.065 Uiso calc R 1 . . H
H13O 0.7081 0.6459 0.2926 0.065 Uiso calc R 1 . . H
C36D 1.07505(18) 0.65814(17) 0.6593(3) 0.0342(13) Uani d . 1 . . C
H36J 1.0431 0.6577 0.6222 0.051 Uiso calc R 1 . . H
H36K 1.1039 0.6630 0.6358 0.051 Uiso calc R 1 . . H
H36L 1.0742 0.6855 0.6935 0.051 Uiso calc R 1 . . H
C26E 0.56453(19) 0.7083(2) -0.0432(3) 0.0339(13) Uani d . 1 . . C
O9E 0.46314(13) 0.54991(12) -0.05084(18) 0.0426(9) Uani d . 1 . . O
O13E 0.45642(14) 0.48137(12) 0.22561(19) 0.0526(10) Uani d . 1 . . O
C18E 0.39197(16) 0.58679(16) 0.0478(3) 0.0223(11) Uani d . 1 . . C
C19E 0.36635(16) 0.59980(17) 0.1101(2) 0.0274(12) Uani d . 1 . . C
H19M 0.3921 0.6123 0.1515 0.041 Uiso calc R 1 . . H
H19N 0.3501 0.5699 0.1248 0.041 Uiso calc R 1 . . H
H19O 0.3404 0.6255 0.0940 0.041 Uiso calc R 1 . . H
C20D 1.02231(17) 0.56217(18) 0.3304(2) 0.0320(13) Uani d . 1 . . C
H20J 1.0421 0.5456 0.2992 0.048 Uiso calc R 1 . . H
H20K 0.9989 0.5864 0.3016 0.048 Uiso calc R 1 . . H
H20L 1.0026 0.5372 0.3507 0.048 Uiso calc R 1 . . H
C35D 1.13348(16) 0.60721(18) 0.7601(2) 0.0321(12) Uani d . 1 . . C
H35J 1.1374 0.5755 0.7865 0.048 Uiso calc R 1 . . H
H35K 1.1334 0.6347 0.7943 0.048 Uiso calc R 1 . . H
H35L 1.1619 0.6116 0.7357 0.048 Uiso calc R 1 . . H
C33E 0.42248(18) 0.54689(17) 0.3161(3) 0.0334(13) Uani d . 1 . . C
H33I 0.4313 0.5136 0.3380 0.040 Uiso calc R 1 . . H
H33J 0.3868 0.5459 0.2873 0.040 Uiso calc R 1 . . H
C38E 0.43036(16) 0.72624(15) 0.3487(2) 0.0342(11) Uani d . 1 . . C
H38M 0.4378 0.7269 0.3000 0.051 Uiso calc R 1 . . H
H38N 0.4520 0.7506 0.3799 0.051 Uiso calc R 1 . . H
H38O 0.3943 0.7346 0.3452 0.051 Uiso calc R 1 . . H
C5D 1.03114(17) 0.72749(18) 0.2640(3) 0.0328(13) Uani d . 1 . . C
H5DA 0.9957 0.7334 0.2383 0.049 Uiso calc R 1 . . H
H5DB 1.0354 0.6924 0.2785 0.049 Uiso calc R 1 . . H
H5DC 1.0542 0.7355 0.2318 0.049 Uiso calc R 1 . . H
C38D 0.98803(17) 0.64126(19) 0.8181(3) 0.0365(13) Uani d . 1 . . C
H38J 0.9576 0.6466 0.7791 0.055 Uiso calc R 1 . . H
H38K 0.9912 0.6684 0.8535 0.055 Uiso calc R 1 . . H
H38L 0.9848 0.6095 0.8423 0.055 Uiso calc R 1 . . H
O16D 1.03391(11) 0.64006(11) 0.78672(17) 0.0303(8) Uani d . 1 . . O
C10E 0.53302(17) 0.63393(17) 0.2386(3) 0.0224(11) Uani d . 1 . . C
O11E 0.55334(14) 0.75283(13) -0.0402(2) 0.0570(11) Uani d . 1 . . O
C34E 0.42804(17) 0.58694(17) 0.3763(3) 0.0343(12) Uani d . 1 . . C
C11D 1.29214(16) 0.64636(17) 0.6534(3) 0.0339(13) Uani d . 1 . . C
H11G 1.2749 0.6502 0.6944 0.041 Uiso calc R 1 . . H
H11H 1.3038 0.6796 0.6407 0.041 Uiso calc R 1 . . H
C12D 1.33845(17) 0.60985(18) 0.6744(3) 0.0313(13) Uani d . 1 . . C
C18D 1.05899(17) 0.58930(17) 0.3930(2) 0.0231(11) Uani d . 1 . . C
C31D 1.21367(18) 0.46307(17) 0.5171(3) 0.0341(13) Uani d . 1 . . C
H31J 1.2477 0.4558 0.5468 0.051 Uiso calc R 1 . . H
H31K 1.2094 0.4461 0.4700 0.051 Uiso calc R 1 . . H
H31L 1.1876 0.4513 0.5423 0.051 Uiso calc R 1 . . H
O8E 0.61215(13) 0.53809(12) 0.38443(19) 0.0468(9) Uani d . 1 . . O
C4E 0.36247(19) 0.81875(16) -0.0176(3) 0.0332(13) Uani d . 1 . . C
H4EA 0.3266 0.8239 -0.0416 0.050 Uiso calc R 1 . . H
H4EB 0.3844 0.8293 -0.0502 0.050 Uiso calc R 1 . . H
H4EC 0.3707 0.8385 0.0273 0.050 Uiso calc R 1 . . H
C32D 1.14102(16) 0.53176(17) 0.5806(2) 0.0204(11) Uani d . 1 . . C
C13D 1.36980(19) 0.6069(2) 0.6151(3) 0.0549(17) Uani d . 1 . . C
H13J 1.3980 0.5833 0.6303 0.082 Uiso calc R 1 . . H
H13K 1.3835 0.6399 0.6080 0.082 Uiso calc R 1 . . H
H13L 1.3478 0.5955 0.5694 0.082 Uiso calc R 1 . . H
C25D 1.15411(19) 0.6668(2) 0.1770(3) 0.0482(15) Uani d . 1 . . C
H25J 1.1297 0.6739 0.2075 0.072 Uiso calc R 1 . . H
H25K 1.1401 0.6410 0.1413 0.072 Uiso calc R 1 . . H
H25L 1.1604 0.6972 0.1515 0.072 Uiso calc R 1 . . H
C23D 1.20519(17) 0.64815(18) 0.2257(3) 0.0281(12) Uani d . 1 . . C
O12E 0.60050(12) 0.68498(12) 0.00701(18) 0.0342(8) Uani d . 1 . . O
C2E 0.3380(2) 0.74582(18) 0.0542(3) 0.0313(13) Uani d . 1 . . C
C14D 1.37199(19) 0.6270(2) 0.7488(3) 0.0551(17) Uani d . 1 . . C
H14J 1.4012 0.6044 0.7632 0.083 Uiso calc R 1 . . H
H14K 1.3515 0.6265 0.7860 0.083 Uiso calc R 1 . . H
H14L 1.3844 0.6609 0.7441 0.083 Uiso calc R 1 . . H
C28D 1.17588(16) 0.55010(16) 0.5316(2) 0.0196(11) Uani d . 1 . . C
C21E 0.46780(16) 0.58694(17) -0.0126(3) 0.0248(11) Uani d . 1 . . C
O11D 1.21397(15) 0.73372(14) 0.2766(2) 0.0555(11) Uani d . 1 . . O
C14E 0.69125(18) 0.61312(18) 0.4243(3) 0.0450(15) Uani d . 1 . . C
H14M 0.6686 0.6063 0.4575 0.068 Uiso calc R 1 . . H
H14N 0.7011 0.6484 0.4278 0.068 Uiso calc R 1 . . H
H14O 0.7219 0.5923 0.4377 0.068 Uiso calc R 1 . . H
C37D 1.03578(16) 0.60176(18) 0.7394(3) 0.0241(11) Uani d . 1 . . C
C15D 1.31538(19) 0.5577(2) 0.6842(3) 0.0363(14) Uani d . 1 . . C
C5E 0.35779(19) 0.72942(18) -0.0691(3) 0.0347(13) Uani d . 1 . . C
H5EA 0.3218 0.7346 -0.0924 0.052 Uiso calc R 1 . . H
H5EB 0.3635 0.6941 -0.0565 0.052 Uiso calc R 1 . . H
H5EC 0.3792 0.7393 -0.1027 0.052 Uiso calc R 1 . . H
C35E 0.48272(18) 0.58559(18) 0.4266(3) 0.0478(14) Uani d . 1 . . C
H35M 0.5081 0.5924 0.3976 0.072 Uiso calc R 1 . . H
H35N 0.4890 0.5526 0.4491 0.072 Uiso calc R 1 . . H
H35O 0.4853 0.6110 0.4647 0.072 Uiso calc R 1 . . H
C2D 1.00731(18) 0.74825(17) 0.3832(3) 0.0247(12) Uani d . 1 . . C
C28E 0.50509(16) 0.54716(16) 0.1793(2) 0.0211(11) Uani d . 1 . . C
C11E 0.61466(16) 0.63511(17) 0.3262(2) 0.0296(12) Uani d . 1 . . C
H11I 0.5953 0.6329 0.3651 0.036 Uiso calc R 1 . . H
H11J 0.6249 0.6702 0.3219 0.036 Uiso calc R 1 . . H
C26D 1.22784(19) 0.6900(2) 0.2809(3) 0.0329(13) Uani d . 1 . . C
C16D 1.2596(2) 0.5110(2) 0.7438(4) 0.077(2) Uani d . 1 . . C
H16J 1.2437 0.4973 0.6960 0.116 Uiso calc R 1 . . H
H16K 1.2334 0.5171 0.7716 0.116 Uiso calc R 1 . . H
H16L 1.2848 0.4873 0.7702 0.116 Uiso calc R 1 . . H
C37E 0.41381(17) 0.63820(17) 0.3399(3) 0.0258(11) Uani d . 1 . . C
C27D 1.2922(2) 0.7081(2) 0.3886(3) 0.0600(18) Uani d . 1 . . C
H27J 1.3111 0.7320 0.3652 0.090 Uiso calc R 1 . . H
H27K 1.3159 0.6908 0.4278 0.090 Uiso calc R 1 . . H
H27L 1.2666 0.7260 0.4089 0.090 Uiso calc R 1 . . H
O8D 1.28553(15) 0.55862(14) 0.7341(2) 0.0546(11) Uani d . 1 . . O
C24D 1.24542(18) 0.63700(18) 0.1764(3) 0.0391(14) Uani d . 1 . . C
H24J 1.2778 0.6259 0.2074 0.059 Uiso calc R 1 . . H
H24K 1.2512 0.6674 0.1505 0.059 Uiso calc R 1 . . H
H24L 1.2319 0.6109 0.1410 0.059 Uiso calc R 1 . . H
C25E 0.48945(17) 0.69531(19) -0.1501(3) 0.0473(15) Uani d . 1 . . C
H25M 0.4653 0.6994 -0.1183 0.071 Uiso calc R 1 . . H
H25N 0.4748 0.6728 -0.1902 0.071 Uiso calc R 1 . . H
H25O 0.4962 0.7278 -0.1699 0.071 Uiso calc R 1 . . H
C1E 0.3249(2) 0.75652(19) 0.1767(3) 0.0411(14) Uani d . 1 . . C
H1EA 0.2880 0.7603 0.1575 0.062 Uiso calc R 1 . . H
H1EB 0.3357 0.7783 0.2190 0.062 Uiso calc R 1 . . H
H1EC 0.3325 0.7218 0.1912 0.062 Uiso calc R 1 . . H
C29D 1.20788(16) 0.51973(17) 0.5047(2) 0.0239(11) Uani d . 1 . . C
C31E 0.54092(18) 0.46152(17) 0.1531(3) 0.0415(14) Uani d . 1 . . C
H31M 0.5152 0.4485 0.1779 0.062 Uiso calc R 1 . . H
H31N 0.5750 0.4515 0.1798 0.062 Uiso calc R 1 . . H
H31O 0.5347 0.4481 0.1035 0.062 Uiso calc R 1 . . H
C36E 0.3870(2) 0.57614(18) 0.4222(3) 0.0549(15) Uani d . 1 . . C
H36M 0.3528 0.5773 0.3904 0.082 Uiso calc R 1 . . H
H36N 0.3896 0.6013 0.4605 0.082 Uiso calc R 1 . . H
H36O 0.3930 0.5430 0.4444 0.082 Uiso calc R 1 . . H
C15E 0.64393(18) 0.54655(18) 0.3379(3) 0.0318(13) Uani d . 1 . . C
C23E 0.54011(17) 0.67309(17) -0.1059(2) 0.0281(11) Uani d . 1 . . C
C20E 0.35636(18) 0.56104(19) -0.0175(3) 0.0409(14) Uani d . 1 . . C
H20M 0.3745 0.5566 -0.0569 0.061 Uiso calc R 1 . . H
H20N 0.3260 0.5817 -0.0346 0.061 Uiso calc R 1 . . H
H20O 0.3460 0.5284 -0.0023 0.061 Uiso calc R 1 . . H
C22E 0.53050(18) 0.62030(17) -0.0767(3) 0.0319(12) Uani d . 1 . . C
H22I 0.5124 0.5990 -0.1172 0.038 Uiso calc R 1 . . H
H22J 0.5634 0.6042 -0.0544 0.038 Uiso calc R 1 . . H
C27E 0.6272(2) 0.7169(2) 0.0688(3) 0.0554(17) Uani d . 1 . . C
H27M 0.6422 0.7459 0.0497 0.083 Uiso calc R 1 . . H
H27N 0.6544 0.6975 0.1002 0.083 Uiso calc R 1 . . H
H27O 0.6027 0.7281 0.0970 0.083 Uiso calc R 1 . . H
O5F 0.36530(13) 0.17256(13) -0.1648(2) 0.0284(9) Uani d . 1 . . O
O3F 0.45264(12) 0.19815(12) 0.04550(18) 0.0232(8) Uani d . 1 . . O
O14F 0.43393(13) 0.07184(12) -0.16314(19) 0.0274(9) Uani d . 1 . . O
O10F 0.38694(13) 0.11361(12) 0.12751(18) 0.0255(9) Uani d . 1 . . O
O1F 0.53587(14) 0.27611(14) -0.0033(2) 0.0353(10) Uani d . 1 . . O
C17F 0.44218(19) 0.09382(18) 0.0499(3) 0.0187(12) Uani d . 1 . . C
C28F 0.37738(18) 0.05010(18) -0.0877(3) 0.0200(12) Uani d . 1 . . C
O4F 0.36846(13) 0.20936(12) -0.0128(2) 0.0277(9) Uani d . 1 . . O
C18F 0.49282(19) 0.08608(18) 0.0531(3) 0.0229(13) Uani d . 1 . . C
C2F 0.5481(2) 0.2474(2) 0.0573(3) 0.0243(13) Uani d . 1 . . C
O12F 0.28693(14) 0.17506(14) 0.1089(2) 0.0374(10) Uani d . 1 . . O
O16F 0.51794(11) 0.13952(11) -0.34551(17) 0.0282(8) Uani d . 1 . . O
C23F 0.34710(19) 0.15264(19) 0.2196(3) 0.0270(13) Uani d . 1 . . C
C8F 0.40906(18) 0.12628(19) -0.0088(3) 0.0203(12) Uani d . 1 . . C
C34F 0.47188(17) 0.10818(18) -0.2587(3) 0.0213(12) Uani d . 1 . . C
O2F 0.58344(14) 0.21660(14) 0.0684(2) 0.0333(10) Uani d . 1 . . O
C10F 0.34852(18) 0.13944(19) -0.1320(3) 0.0196(12) Uani d . 1 . . C
O7F 0.23250(15) 0.02066(14) -0.2102(2) 0.0498(12) Uani d . 1 . . O
C20F 0.5280(2) 0.0572(2) 0.1144(3) 0.0412(16) Uani d . 1 . . C
H20P 0.5083 0.0455 0.1493 0.062 Uiso calc R 1 . . H
H20Q 0.5556 0.0791 0.1393 0.062 Uiso calc R 1 . . H
H20R 0.5425 0.0285 0.0939 0.062 Uiso calc R 1 . . H
C3F 0.51286(19) 0.25892(19) 0.1109(3) 0.0248(13) Uani d . 1 . . C
C22F 0.3553(2) 0.10280(19) 0.1803(3) 0.0292(13) Uani d . 1 . . C
H22K 0.3726 0.0780 0.2164 0.035 Uiso calc R 1 . . H
H22L 0.3219 0.0889 0.1549 0.035 Uiso calc R 1 . . H
C15F 0.2404(2) 0.0576(2) -0.2421(3) 0.0331(15) Uani d . 1 . . C
C11F 0.26468(19) 0.14687(19) -0.2114(3) 0.0314(14) Uani d . 1 . . C
H11K 0.2834 0.1507 -0.2509 0.038 Uiso calc R 1 . . H
H11L 0.2524 0.1801 -0.2000 0.038 Uiso calc R 1 . . H
O9F 0.41695(13) 0.03334(13) 0.1342(2) 0.0388(10) Uani d . 1 . . O
O6F 0.29831(13) 0.12485(12) -0.14597(19) 0.0268(9) Uani d . 1 . . O
C32F 0.41147(18) 0.0321(2) -0.1373(3) 0.0206(12) Uani d . 1 . . C
C1F 0.5657(2) 0.2675(2) -0.0586(3) 0.0463(17) Uani d . 1 . . C
H1FA 0.6012 0.2778 -0.0396 0.070 Uiso calc R 1 . . H
H1FB 0.5511 0.2869 -0.1023 0.070 Uiso calc R 1 . . H
H1FC 0.5648 0.2320 -0.0709 0.070 Uiso calc R 1 . . H
C19F 0.52082(18) 0.10799(18) -0.0030(3) 0.0259(13) Uani d . 1 . . C
H19P 0.4963 0.1254 -0.0410 0.039 Uiso calc R 1 . . H
H19Q 0.5369 0.0810 -0.0249 0.039 Uiso calc R 1 . . H
H19R 0.5471 0.1315 0.0213 0.039 Uiso calc R 1 . . H
C38F 0.56225(17) 0.14039(18) -0.3810(3) 0.0350(13) Uani d . 1 . . C
H38P 0.5938 0.1457 -0.3441 0.053 Uiso calc R 1 . . H
H38Q 0.5579 0.1675 -0.4167 0.053 Uiso calc R 1 . . H
H38R 0.5643 0.1085 -0.4057 0.053 Uiso calc R 1 . . H
C27F 0.2612(2) 0.2121(2) 0.0552(3) 0.0488(17) Uani d . 1 . . C
H27P 0.2473 0.2389 0.0804 0.073 Uiso calc R 1 . . H
H27Q 0.2334 0.1960 0.0204 0.073 Uiso calc R 1 . . H
H27R 0.2859 0.2260 0.0292 0.073 Uiso calc R 1 . . H
C26F 0.3256(2) 0.1925(2) 0.1622(3) 0.0287(13) Uani d . 1 . . C
C5F 0.5266(2) 0.2241(2) 0.1787(3) 0.0327(14) Uani d . 1 . . C
H5FA 0.5623 0.2297 0.2037 0.049 Uiso calc R 1 . . H
H5FB 0.5221 0.1893 0.1631 0.049 Uiso calc R 1 . . H
H5FC 0.5042 0.2316 0.2120 0.049 Uiso calc R 1 . . H
O11F 0.34016(15) 0.23648(14) 0.1657(2) 0.0527(12) Uani d . 1 . . O
C4F 0.5189(2) 0.31505(18) 0.1342(3) 0.0330(14) Uani d . 1 . . C
H4FA 0.5542 0.3213 0.1603 0.049 Uiso calc R 1 . . H
H4FB 0.4956 0.3228 0.1661 0.049 Uiso calc R 1 . . H
H4FC 0.5108 0.3362 0.0908 0.049 Uiso calc R 1 . . H
C9F 0.38015(18) 0.10663(18) -0.0707(3) 0.0183(12) Uani d . 1 . . C
C35F 0.41994(17) 0.1103(2) -0.3152(3) 0.0389(14) Uani d . 1 . . C
H35P 0.4198 0.1389 -0.3475 0.058 Uiso calc R 1 . . H
H35Q 0.3920 0.1137 -0.2896 0.058 Uiso calc R 1 . . H
H35R 0.4153 0.0795 -0.3440 0.058 Uiso calc R 1 . . H
C29F 0.34294(19) 0.02038(19) -0.0621(3) 0.0268(13) Uani d . 1 . . C
C36F 0.48062(19) 0.15752(17) -0.2135(3) 0.0305(14) Uani d . 1 . . C
H36P 0.4799 0.1859 -0.2464 0.046 Uiso calc R 1 . . H
H36Q 0.5139 0.1562 -0.1793 0.046 Uiso calc R 1 . . H
H36R 0.4536 0.1614 -0.1864 0.046 Uiso calc R 1 . . H
C7F 0.40576(19) 0.18246(19) 0.0066(3) 0.0197(12) Uani d . 1 . . C
C24F 0.30673(19) 0.1424(2) 0.2663(3) 0.0401(15) Uani d . 1 . . C
H24P 0.3007 0.1730 0.2914 0.060 Uiso calc R 1 . . H
H24Q 0.3195 0.1164 0.3022 0.060 Uiso calc R 1 . . H
H24R 0.2747 0.1314 0.2344 0.060 Uiso calc R 1 . . H
O13F 0.41911(14) -0.01123(13) -0.15351(19) 0.0385(10) Uani d . 1 . . O
O8F 0.27302(15) 0.05908(14) -0.2904(2) 0.0497(11) Uani d . 1 . . O
C33F 0.47208(19) 0.06208(18) -0.2075(3) 0.0311(14) Uani d . 1 . . C
H33K 0.4630 0.0314 -0.2368 0.037 Uiso calc R 1 . . H
H33L 0.5064 0.0576 -0.1757 0.037 Uiso calc R 1 . . H
C21F 0.41544(19) 0.0751(2) 0.1082(3) 0.0236(12) Uani d . 1 . . C
O15F 0.54895(12) 0.06783(12) -0.28491(18) 0.0369(9) Uani d . 1 . . O
C37F 0.51714(18) 0.10143(19) -0.2967(3) 0.0263(12) Uani d . 1 . . C
C6F 0.45577(19) 0.25119(18) 0.0697(3) 0.0270(13) Uani d . 1 . . C
H6FA 0.4323 0.2575 0.1025 0.032 Uiso calc R 1 . . H
H6FB 0.4469 0.2739 0.0273 0.032 Uiso calc R 1 . . H
C13F 0.1849(2) 0.1093(2) -0.1782(3) 0.0485(18) Uani d . 1 . . C
H13P 0.1568 0.0856 -0.1939 0.073 Uiso calc R 1 . . H
H13Q 0.1710 0.1426 -0.1738 0.073 Uiso calc R 1 . . H
H13R 0.2056 0.0988 -0.1310 0.073 Uiso calc R 1 . . H
C31F 0.33569(19) -0.03579(17) -0.0766(3) 0.0315(14) Uani d . 1 . . C
H31P 0.3016 -0.0419 -0.1069 0.047 Uiso calc R 1 . . H
H31Q 0.3393 -0.0535 -0.0303 0.047 Uiso calc R 1 . . H
H31R 0.3616 -0.0478 -0.1020 0.047 Uiso calc R 1 . . H
C14F 0.1877(2) 0.1283(2) -0.3120(3) 0.0477(17) Uani d . 1 . . C
H14P 0.1584 0.1061 -0.3286 0.071 Uiso calc R 1 . . H
H14Q 0.2099 0.1274 -0.3470 0.071 Uiso calc R 1 . . H
H14R 0.1755 0.1624 -0.3081 0.071 Uiso calc R 1 . . H
C12F 0.21878(19) 0.11038(19) -0.2352(3) 0.0264(13) Uani d . 1 . . C
C30F 0.30713(19) 0.04111(18) -0.0178(3) 0.0278(13) Uani d . 1 . . C
H30P 0.3156 0.0761 -0.0061 0.042 Uiso calc R 1 . . H
H30Q 0.3107 0.0220 0.0274 0.042 Uiso calc R 1 . . H
H30R 0.2718 0.0387 -0.0459 0.042 Uiso calc R 1 . . H
C25F 0.39911(19) 0.1703(2) 0.2689(3) 0.0452(16) Uani d . 1 . . C
H25P 0.3938 0.2015 0.2933 0.068 Uiso calc R 1 . . H
H25Q 0.4241 0.1757 0.2387 0.068 Uiso calc R 1 . . H
H25R 0.4119 0.1447 0.3055 0.068 Uiso calc R 1 . . H
C16E 0.5889(2) 0.48744(19) 0.3790(3) 0.0620(17) Uani d . 1 . . C
H16M 0.5730 0.4802 0.3280 0.093 Uiso calc R 1 . . H
H16N 0.5628 0.4862 0.4081 0.093 Uiso calc R 1 . . H
H16O 0.6154 0.4626 0.3972 0.093 Uiso calc R 1 . . H
O7D 1.32131(13) 0.51961(14) 0.6506(2) 0.0548(11) Uani d . 1 . . O
C16F 0.2966(2) 0.0107(2) -0.3012(4) 0.069(2) Uani d . 1 . . C
H16P 0.3174 -0.0010 -0.2547 0.103 Uiso calc R 1 . . H
H16Q 0.3184 0.0147 -0.3363 0.103 Uiso calc R 1 . . H
H16R 0.2698 -0.0138 -0.3197 0.103 Uiso calc R 1 . . H
C24E 0.57879(17) 0.66468(18) -0.1575(2) 0.0390(13) Uani d . 1 . . C
H24M 0.5860 0.6967 -0.1783 0.059 Uiso calc R 1 . . H
H24N 0.5636 0.6418 -0.1969 0.059 Uiso calc R 1 . . H
H24O 0.6107 0.6504 -0.1293 0.059 Uiso calc R 1 . . H

loop_
_atom_site_aniso_label
_atom_site_aniso_U_11
_atom_site_aniso_U_22
_atom_site_aniso_U_33
_atom_site_aniso_U_12
_atom_site_aniso_U_13
_atom_site_aniso_U_23
C17A 0.026(3) 0.010(2) 0.022(3) -0.0014(19) 0.008(2) -0.001(2)
O10A 0.0235(17) 0.0218(18) 0.026(2) 0.0061(14) 0.0097(15) 0.0081(15)
O5A 0.0321(18) 0.0174(18) 0.027(2) -0.0010(14) 0.0025(15) 0.0042(15)
C18A 0.016(2) 0.016(2) 0.032(3) -0.0023(19) 0.001(2) -0.010(2)
O14A 0.0296(17) 0.0211(17) 0.0281(19) 0.0024(13) 0.0199(15) 0.0034(15)
O4A 0.0208(17) 0.0192(17) 0.0289(19) 0.0064(14) 0.0008(14) -0.0010(14)
O3A 0.0159(16) 0.0146(17) 0.040(2) -0.0030(13) 0.0032(14) -0.0112(15)
C21A 0.018(2) 0.026(3) 0.016(3) -0.001(2) -0.005(2) 0.003(2)
O16A 0.0274(15) 0.0286(17) 0.0267(17) 0.0007(12) 0.0140(13) 0.0041(14)
O1A 0.0343(18) 0.035(2) 0.028(2) 0.0026(15) 0.0097(16) 0.0061(17)
O2A 0.0232(18) 0.033(2) 0.040(2) 0.0035(15) 0.0057(16) -0.0021(17)
C28A 0.012(2) 0.021(3) 0.017(3) 0.0007(18) -0.0007(19) -0.002(2)
C23A 0.024(3) 0.042(3) 0.017(3) 0.008(2) 0.010(2) 0.008(2)
C2A 0.020(2) 0.019(3) 0.026(3) -0.007(2) -0.007(2) -0.005(2)
C32A 0.027(3) 0.020(3) 0.016(3) 0.002(2) 0.001(2) 0.005(2)
C19A 0.025(3) 0.032(3) 0.037(3) 0.000(2) 0.010(2) -0.012(2)
O12A 0.0280(18) 0.0256(19) 0.027(2) -0.0005(15) 0.0036(16) 0.0039(16)
C24A 0.035(3) 0.055(4) 0.031(3) 0.012(3) 0.013(3) 0.019(3)
O9A 0.040(2) 0.042(2) 0.050(2) 0.0180(17) 0.0162(18) 0.031(2)
O15A 0.0249(16) 0.0300(18) 0.0365(19) 0.0086(14) 0.0142(14) 0.0055(14)
C26A 0.020(3) 0.041(3) 0.017(3) -0.006(2) 0.007(2) -0.002(3)
C9A 0.016(2) 0.020(3) 0.018(3) -0.0006(19) 0.011(2) 0.003(2)
C7A 0.023(3) 0.022(3) 0.006(2) 0.000(2) 0.001(2) 0.000(2)
C36A 0.030(3) 0.022(3) 0.035(3) -0.004(2) 0.013(2) 0.000(2)
O11A 0.041(2) 0.042(2) 0.044(2) -0.0106(19) 0.0009(18) 0.002(2)
O6A 0.0241(17) 0.0233(18) 0.024(2) -0.0047(14) -0.0035(15) 0.0071(15)
C5A 0.038(3) 0.030(3) 0.030(3) -0.008(2) 0.002(2) 0.006(3)
C10A 0.018(2) 0.024(3) 0.022(3) -0.001(2) 0.007(2) -0.006(2)
O13A 0.060(2) 0.023(2) 0.047(2) 0.0147(16) 0.0360(18) 0.0089(17)
C22A 0.031(3) 0.030(3) 0.028(3) 0.006(2) 0.016(2) 0.013(2)
C8A 0.013(2) 0.017(2) 0.013(3) 0.0020(18) 0.0022(19) 0.002(2)
C27A 0.036(3) 0.025(3) 0.026(3) 0.005(2) 0.012(2) 0.002(2)
C37A 0.032(3) 0.021(3) 0.020(3) -0.003(2) 0.010(2) 0.002(2)
C4A 0.030(3) 0.031(3) 0.030(3) -0.002(2) 0.000(2) -0.003(2)
C35A 0.028(3) 0.042(3) 0.032(3) -0.004(2) 0.009(2) 0.000(2)
C29A 0.025(2) 0.022(3) 0.026(3) -0.001(2) 0.009(2) -0.005(2)
C30A 0.035(3) 0.026(3) 0.042(3) -0.017(2) 0.019(3) -0.013(2)
C25A 0.012(2) 0.071(4) 0.024(3) 0.006(2) -0.005(2) 0.010(3)
C34A 0.019(2) 0.018(3) 0.023(3) 0.0025(18) 0.006(2) 0.002(2)
C31A 0.044(3) 0.026(3) 0.036(3) -0.009(2) 0.014(2) -0.004(2)
C20A 0.025(3) 0.037(3) 0.046(4) 0.007(2) -0.006(2) 0.002(3)
C33A 0.022(2) 0.030(3) 0.027(3) 0.0054(19) 0.014(2) -0.002(2)
C6A 0.022(2) 0.020(3) 0.035(3) -0.001(2) 0.003(2) -0.007(2)
C3A 0.020(2) 0.023(3) 0.023(3) -0.0033(19) 0.001(2) -0.003(2)
O7A 0.061(3) 0.029(2) 0.063(3) -0.0033(19) 0.026(2) 0.010(2)
O8A 0.033(2) 0.055(2) 0.040(2) -0.0019(18) 0.0050(18) -0.0111(19)
C1A 0.047(3) 0.058(4) 0.035(3) -0.008(3) 0.018(3) 0.008(3)
C12A 0.028(3) 0.030(3) 0.021(3) -0.006(2) 0.004(2) -0.004(2)
C16A 0.039(3) 0.084(5) 0.042(4) -0.024(3) 0.021(3) -0.025(3)
C38A 0.031(2) 0.037(3) 0.038(3) -0.004(2) 0.017(2) -0.003(2)
C11A 0.024(3) 0.031(3) 0.022(3) -0.004(2) -0.009(2) 0.009(2)
O14B 0.036(2) 0.022(2) 0.025(2) 0.0059(16) 0.0140(18) -0.0006(17)
O10B 0.029(2) 0.020(2) 0.025(2) 0.0043(16) 0.0119(18) 0.0070(17)
C9B 0.012(2) 0.013(3) 0.023(3) -0.004(2) 0.003(2) 0.001(2)
C8B 0.022(3) 0.014(3) 0.025(3) 0.003(2) 0.010(3) 0.001(2)
C18B 0.025(3) 0.013(3) 0.024(3) 0.000(2) 0.002(3) -0.003(2)
O5B 0.0282(19) 0.0159(19) 0.023(2) -0.0059(15) 0.0001(16) -0.0005(16)
O9B 0.041(2) 0.038(2) 0.038(3) 0.0158(19) 0.017(2) 0.021(2)
O12B 0.025(2) 0.026(2) 0.031(2) 0.0025(16) -0.0021(18) 0.0059(18)
O1B 0.034(2) 0.032(2) 0.029(2) 0.0026(16) 0.0075(18) 0.0055(18)
O16B 0.040(2) 0.024(2) 0.036(2) 0.0004(16) 0.0009(17) -0.0048(17)
C33B 0.035(3) 0.028(3) 0.030(3) 0.004(2) 0.016(3) -0.002(3)
O6B 0.0195(19) 0.027(2) 0.021(2) -0.0073(16) -0.0086(16) 0.0012(17)
C21B 0.024(3) 0.019(3) 0.026(3) 0.008(2) 0.007(3) -0.001(3)
C28B 0.025(3) 0.014(3) 0.023(3) 0.002(2) 0.004(2) -0.001(2)
O2B 0.029(2) 0.033(2) 0.036(2) -0.0007(18) -0.0083(18) 0.0063(18)
O15B 0.035(2) 0.042(2) 0.036(2) -0.0140(17) 0.0025(18) -0.0013(18)
C6B 0.028(3) 0.010(3) 0.033(3) -0.002(2) 0.000(3) -0.005(2)
O7B 0.059(3) 0.031(2) 0.052(3) -0.005(2) 0.028(2) -0.003(2)
C30B 0.027(3) 0.035(4) 0.062(5) -0.005(3) 0.024(3) -0.002(3)
C14B 0.037(4) 0.053(4) 0.038(4) -0.009(3) 0.019(3) -0.009(3)
C1B 0.035(3) 0.045(4) 0.025(3) 0.005(3) 0.011(3) 0.004(3)
C17B 0.020(3) 0.020(3) 0.016(3) 0.003(2) -0.001(2) -0.006(2)
C2B 0.027(3) 0.019(3) 0.026(3) -0.007(2) -0.004(3) -0.002(3)
O13B 0.079(3) 0.025(2) 0.058(3) 0.025(2) 0.038(2) 0.011(2)
O3B 0.0173(19) 0.0173(19) 0.035(2) -0.0011(15) -0.0058(16) -0.0066(17)
C11B 0.029(3) 0.024(3) 0.024(3) -0.005(2) 0.000(3) 0.002(3)
C23B 0.020(3) 0.038(4) 0.021(3) 0.004(2) 0.007(3) 0.003(3)
C29B 0.015(3) 0.020(3) 0.022(3) -0.005(2) -0.005(2) -0.002(2)
C7B 0.014(3) 0.024(3) 0.021(3) -0.001(2) 0.005(2) 0.001(2)
C32B 0.030(3) 0.016(3) 0.023(3) 0.005(2) 0.001(3) 0.002(2)
O11B 0.038(2) 0.032(2) 0.042(3) -0.010(2) 0.004(2) -0.004(2)
C25B 0.046(4) 0.057(4) 0.034(4) 0.006(3) 0.014(3) -0.003(3)
O4B 0.023(2) 0.022(2) 0.030(2) 0.0044(16) 0.0036(17) 0.0011(17)
C19B 0.018(3) 0.029(3) 0.030(3) 0.002(2) 0.005(3) 0.002(3)
C15B 0.027(3) 0.036(4) 0.026(4) -0.010(3) 0.005(3) -0.010(3)
O8B 0.033(2) 0.032(2) 0.034(2) -0.0015(17) 0.0160(18) -0.0052(18)
C38B 0.065(4) 0.027(3) 0.047(4) -0.005(3) 0.009(3) -0.008(3)
C10B 0.023(3) 0.013(3) 0.019(3) 0.005(2) 0.004(2) -0.003(2)
C22B 0.021(3) 0.033(3) 0.028(3) -0.002(2) 0.010(3) 0.011(3)
C3B 0.031(3) 0.021(3) 0.021(3) -0.009(2) 0.003(3) -0.003(3)
C34B 0.042(3) 0.025(3) 0.022(3) 0.002(2) 0.017(3) -0.004(2)
C37B 0.019(3) 0.042(4) 0.032(4) -0.012(3) 0.012(3) -0.012(3)
C35B 0.047(4) 0.024(3) 0.028(3) -0.005(3) -0.003(3) -0.002(3)
C4B 0.066(4) 0.022(3) 0.037(4) -0.019(3) 0.011(3) -0.011(3)
C20B 0.025(3) 0.038(3) 0.036(4) 0.005(3) -0.002(3) -0.002(3)
C26B 0.026(3) 0.029(3) 0.025(3) 0.004(3) 0.013(3) -0.002(3)
C5B 0.043(4) 0.040(4) 0.026(4) -0.006(3) 0.008(3) 0.005(3)
C36B 0.061(4) 0.044(4) 0.040(4) 0.004(3) 0.027(3) -0.008(3)
C31B 0.045(4) 0.018(3) 0.041(4) 0.000(2) 0.002(3) 0.001(3)
C13B 0.029(3) 0.049(4) 0.033(4) -0.016(3) -0.003(3) 0.004(3)
C12B 0.022(3) 0.033(3) 0.022(3) -0.004(2) -0.008(3) 0.002(3)
C24B 0.034(3) 0.053(4) 0.029(4) 0.005(3) 0.013(3) 0.013(3)
C27B 0.033(3) 0.026(3) 0.037(4) 0.008(3) 0.000(3) 0.011(3)
C16B 0.044(4) 0.058(4) 0.054(4) -0.010(3) 0.027(3) -0.008(3)
O10C 0.0189(17) 0.0298(19) 0.0232(19) 0.0079(14) 0.0078(15) 0.0062(15)
O4C 0.0202(18) 0.0265(18) 0.025(2) 0.0046(15) -0.0018(15) -0.0034(15)
O14C 0.0293(18) 0.0151(17) 0.030(2) 0.0012(14) 0.0156(16) 0.0004(15)
O5C 0.0275(18) 0.0246(19) 0.025(2) -0.0014(15) 0.0049(15) 0.0052(15)
C10C 0.011(2) 0.021(3) 0.022(3) 0.001(2) 0.006(2) -0.005(2)
C32C 0.022(3) 0.024(3) 0.020(3) 0.003(2) 0.003(2) -0.005(2)
C37C 0.032(3) 0.030(3) 0.020(3) 0.003(2) 0.013(2) 0.007(3)
C22C 0.023(3) 0.029(3) 0.035(3) 0.003(2) 0.015(2) 0.008(2)
C33C 0.026(3) 0.029(3) 0.032(3) 0.001(2) 0.012(2) -0.009(2)
O3C 0.0280(19) 0.0189(18) 0.033(2) 0.0002(14) 0.0023(16) -0.0043(16)
O6C 0.0246(18) 0.0261(18) 0.028(2) -0.0062(15) -0.0044(16) 0.0080(16)
O11C 0.038(2) 0.045(2) 0.049(3) -0.0143(19) 0.0004(19) 0.002(2)
C20C 0.019(3) 0.042(3) 0.047(4) 0.010(2) 0.002(3) 0.015(3)
C3C 0.030(3) 0.021(3) 0.024(3) -0.005(2) 0.001(2) 0.001(2)
C24C 0.032(3) 0.061(4) 0.026(3) 0.012(3) 0.020(3) 0.010(3)
C11C 0.027(3) 0.028(3) 0.026(3) -0.004(2) -0.009(2) 0.009(2)
C27C 0.044(3) 0.025(3) 0.034(3) 0.010(2) 0.007(3) 0.008(3)
C17C 0.017(2) 0.015(2) 0.019(3) 0.0040(19) 0.003(2) -0.002(2)
C18C 0.021(3) 0.018(3) 0.024(3) 0.005(2) 0.000(2) -0.001(2)
C19C 0.022(3) 0.035(3) 0.036(3) 0.001(2) 0.013(2) -0.001(2)
C21C 0.022(3) 0.024(3) 0.029(3) 0.002(2) -0.002(2) 0.004(2)
C23C 0.021(3) 0.030(3) 0.025(3) 0.002(2) 0.003(2) 0.007(2)
C15C 0.026(3) 0.027(3) 0.029(3) -0.004(2) -0.009(2) -0.003(3)
O7C 0.049(2) 0.026(2) 0.057(3) -0.0034(17) 0.0140(19) 0.0069(19)
C7C 0.022(3) 0.025(3) 0.008(2) 0.000(2) 0.004(2) 0.002(2)
O8C 0.038(2) 0.033(2) 0.030(2) -0.0070(17) 0.0061(17) -0.0030(17)
O12C 0.0282(19) 0.0190(17) 0.032(2) 0.0031(14) 0.0028(16) 0.0020(16)
C26C 0.022(3) 0.033(3) 0.027(3) -0.001(2) 0.006(2) -0.007(3)
C28C 0.016(2) 0.017(2) 0.018(3) -0.001(2) -0.004(2) -0.001(2)
O1C 0.042(2) 0.035(2) 0.024(2) 0.0009(16) 0.0081(17) 0.0050(16)
O2C 0.0302(19) 0.033(2) 0.035(2) -0.0014(16) 0.0010(16) 0.0021(17)
O15C 0.037(2) 0.036(2) 0.027(2) 0.0004(16) -0.0028(17) 0.0031(17)
C34C 0.034(3) 0.025(3) 0.020(3) 0.002(2) 0.004(2) -0.001(2)
C5C 0.045(3) 0.032(3) 0.030(3) -0.008(2) -0.003(3) 0.002(3)
O9C 0.036(2) 0.035(2) 0.051(3) 0.0163(17) 0.0157(18) 0.0246(19)
C8C 0.012(2) 0.016(2) 0.019(3) -0.0015(18) 0.003(2) -0.003(2)
C13C 0.043(3) 0.058(4) 0.030(3) -0.007(3) -0.013(3) 0.012(3)
C9C 0.011(2) 0.020(3) 0.022(3) 0.0026(19) 0.003(2) 0.000(2)
C12C 0.030(3) 0.021(3) 0.026(3) -0.004(2) 0.006(2) -0.001(2)
O13C 0.066(3) 0.025(2) 0.046(2) 0.0172(18) 0.036(2) 0.0079(18)
C31C 0.042(3) 0.017(3) 0.048(4) -0.010(2) 0.017(3) -0.001(2)
C29C 0.025(3) 0.019(3) 0.031(3) 0.002(2) 0.002(2) 0.000(2)
O16C 0.041(2) 0.0224(19) 0.030(2) -0.0030(16) 0.0029(16) -0.0042(16)
C2C 0.034(3) 0.022(3) 0.018(3) -0.011(2) -0.010(2) 0.004(2)
C35C 0.075(4) 0.032(3) 0.029(3) -0.011(3) 0.000(3) -0.003(3)
C14C 0.034(3) 0.043(3) 0.049(4) -0.011(3) 0.009(3) -0.019(3)
C30C 0.034(3) 0.023(3) 0.045(4) -0.010(2) 0.011(3) -0.003(3)
C6C 0.040(3) 0.017(3) 0.028(3) 0.005(2) 0.008(2) 0.000(2)
C4C 0.045(3) 0.029(3) 0.029(3) -0.005(2) 0.008(2) -0.007(2)
C16C 0.039(3) 0.051(4) 0.036(3) -0.015(3) 0.011(3) -0.009(3)
C1C 0.045(3) 0.060(4) 0.032(3) -0.005(3) 0.013(3) 0.004(3)
C25C 0.018(3) 0.055(3) 0.025(3) 0.009(2) -0.003(2) 0.003(3)
C38C 0.049(3) 0.019(3) 0.057(4) -0.007(2) 0.005(3) -0.007(3)
C36C 0.095(5) 0.053(4) 0.058(4) 0.007(3) 0.062(4) 0.001(3)
C15A 0.020(3) 0.037(3) 0.025(3) -0.006(2) -0.008(2) -0.006(3)
C14A 0.041(3) 0.040(3) 0.035(3) -0.012(3) 0.005(3) -0.007(3)
C13A 0.049(4) 0.071(4) 0.027(3) -0.007(3) -0.014(3) 0.007(3)
O3D 0.0193(17) 0.0209(18) 0.035(2) 0.0003(14) 0.0002(15) 0.0079(16)
C8D 0.009(2) 0.020(3) 0.024(3) 0.0012(19) 0.007(2) 0.003(2)
O5D 0.0237(17) 0.028(2) 0.030(2) 0.0009(14) 0.0019(15) -0.0090(16)
C9E 0.020(2) 0.017(2) 0.023(3) 0.004(2) 0.013(2) 0.000(2)
O3E 0.0259(18) 0.0150(17) 0.037(2) -0.0026(14) 0.0037(16) 0.0013(15)
O6E 0.0169(17) 0.0361(19) 0.0243(19) 0.0064(14) -0.0019(14) -0.0050(15)
C7D 0.022(3) 0.024(3) 0.015(3) 0.000(2) 0.007(2) 0.000(2)
C8E 0.015(2) 0.018(3) 0.023(3) -0.0025(19) 0.009(2) -0.005(2)
C9D 0.011(2) 0.018(3) 0.019(3) 0.0025(18) 0.002(2) -0.003(2)
O2D 0.0290(19) 0.029(2) 0.031(2) -0.0023(16) -0.0030(16) -0.0007(16)
O2E 0.032(2) 0.035(2) 0.031(2) -0.0048(17) -0.0019(17) -0.0062(17)
C6D 0.027(3) 0.013(3) 0.033(3) 0.000(2) 0.006(2) 0.004(2)
O14D 0.0309(18) 0.0198(18) 0.032(2) 0.0015(14) 0.0152(16) 0.0018(16)
O4E 0.0286(19) 0.0231(18) 0.032(2) -0.0126(15) -0.0020(16) -0.0012(16)
C17E 0.026(3) 0.015(2) 0.022(3) -0.001(2) 0.004(2) -0.002(2)
O4D 0.0282(19) 0.0205(19) 0.036(2) -0.0045(15) 0.0007(16) 0.0034(16)
C34D 0.021(2) 0.023(3) 0.025(3) -0.002(2) 0.009(2) -0.002(2)
C7E 0.018(3) 0.024(3) 0.020(3) -0.002(2) 0.006(2) -0.002(2)
O10D 0.0359(19) 0.031(2) 0.025(2) -0.0058(15) 0.0211(16) -0.0060(16)
O12D 0.030(2) 0.052(2) 0.039(2) -0.0020(18) 0.0036(18) -0.0234(19)
O1D 0.040(2) 0.035(2) 0.027(2) -0.0060(16) 0.0112(17) -0.0089(17)
C3D 0.021(2) 0.018(3) 0.026(3) 0.004(2) -0.003(2) 0.000(2)
O15D 0.036(2) 0.033(2) 0.035(2) -0.0085(16) 0.0172(17) -0.0044(17)
C6E 0.026(3) 0.019(3) 0.034(3) -0.005(2) 0.006(2) 0.004(2)
C10D 0.022(3) 0.015(3) 0.020(3) -0.004(2) 0.010(2) 0.002(2)
O10E 0.0381(19) 0.0325(19) 0.030(2) -0.0157(15) 0.0219(16) -0.0101(15)
O15E 0.0379(19) 0.036(2) 0.042(2) 0.0067(15) 0.0082(17) 0.0004(17)
O9D 0.065(2) 0.021(2) 0.049(3) -0.0162(17) 0.034(2) -0.0141(18)
C12E 0.019(2) 0.026(3) 0.034(3) 0.004(2) 0.001(2) -0.004(2)
O16E 0.0342(17) 0.0270(18) 0.0362(19) 0.0019(14) 0.0081(14) 0.0039(15)
C21D 0.025(3) 0.019(3) 0.029(3) -0.002(2) 0.005(2) -0.001(2)
C33D 0.031(3) 0.025(3) 0.028(3) -0.008(2) 0.020(2) -0.003(2)
C19D 0.022(3) 0.042(3) 0.028(3) 0.002(2) 0.014(2) 0.005(2)
O13D 0.062(2) 0.020(2) 0.052(3) 0.0003(17) 0.033(2) 0.0058(18)
C32E 0.025(3) 0.023(3) 0.029(3) 0.002(2) 0.000(2) -0.001(2)
O14E 0.044(2) 0.0278(19) 0.033(2) -0.0028(15) 0.0240(17) -0.0002(16)
C22D 0.028(3) 0.026(3) 0.036(3) -0.004(2) 0.014(2) -0.008(2)
C29E 0.020(2) 0.023(3) 0.035(3) 0.006(2) 0.002(2) 0.001(2)
C17D 0.015(2) 0.020(3) 0.017(3) -0.0002(19) -0.004(2) 0.000(2)
O1E 0.041(2) 0.035(2) 0.023(2) -0.0059(16) 0.0096(17) -0.0074(16)
C3E 0.030(3) 0.025(3) 0.017(3) -0.001(2) 0.001(2) 0.000(2)
C30E 0.026(3) 0.048(3) 0.044(3) 0.012(2) 0.015(2) 0.003(3)
C1D 0.042(3) 0.052(4) 0.036(3) -0.002(3) 0.019(3) -0.001(3)
O6D 0.0157(17) 0.0284(19) 0.034(2) 0.0053(14) -0.0034(15) -0.0086(16)
O5E 0.0274(18) 0.0267(18) 0.024(2) 0.0025(14) 0.0041(15) -0.0070(15)
C4D 0.049(3) 0.024(3) 0.029(3) 0.005(2) 0.003(3) 0.009(2)
O7E 0.045(2) 0.033(2) 0.059(3) 0.0072(16) 0.0159(18) -0.0070(19)
C30D 0.030(3) 0.035(3) 0.040(3) 0.009(2) 0.017(3) 0.002(3)
C13E 0.025(3) 0.040(3) 0.063(4) -0.001(2) 0.007(3) 0.002(3)
C36D 0.039(3) 0.034(3) 0.037(3) -0.001(2) 0.024(3) 0.003(3)
C26E 0.028(3) 0.034(3) 0.040(3) -0.010(2) 0.009(2) -0.002(3)
O9E 0.053(2) 0.035(2) 0.047(2) -0.0217(17) 0.0278(18) -0.0235(18)
O13E 0.078(3) 0.028(2) 0.066(3) -0.0200(18) 0.047(2) -0.0118(19)
C18E 0.016(2) 0.016(2) 0.033(3) 0.000(2) 0.001(2) 0.004(2)
C19E 0.022(3) 0.031(3) 0.031(3) -0.004(2) 0.009(2) -0.001(2)
C20D 0.027(3) 0.039(3) 0.029(3) -0.009(2) 0.004(2) 0.006(3)
C35D 0.028(3) 0.038(3) 0.029(3) -0.006(2) 0.002(2) -0.004(2)
C33E 0.039(3) 0.031(3) 0.038(3) -0.014(2) 0.026(2) 0.000(2)
C38E 0.040(3) 0.026(3) 0.037(3) 0.005(2) 0.008(2) 0.005(2)
C5D 0.030(3) 0.031(3) 0.034(3) 0.007(2) 0.002(2) 0.006(3)
C38D 0.033(3) 0.053(4) 0.028(3) 0.012(2) 0.017(2) -0.002(3)
O16D 0.0307(18) 0.034(2) 0.030(2) 0.0019(15) 0.0157(16) -0.0047(17)
C10E 0.020(3) 0.024(3) 0.023(3) 0.003(2) 0.005(2) 0.005(2)
O11E 0.072(3) 0.033(2) 0.063(3) -0.0026(19) 0.006(2) 0.0006(19)
C34E 0.043(3) 0.028(3) 0.039(3) 0.001(2) 0.025(3) 0.002(2)
C11D 0.022(3) 0.028(3) 0.042(3) -0.003(2) -0.013(2) -0.009(3)
C12D 0.022(3) 0.025(3) 0.042(3) 0.001(2) -0.003(2) 0.001(3)
C18D 0.026(3) 0.023(3) 0.017(3) -0.005(2) -0.002(2) 0.000(2)
C31D 0.043(3) 0.025(3) 0.037(3) 0.015(2) 0.013(3) 0.006(2)
O8E 0.055(2) 0.042(2) 0.046(2) -0.0118(18) 0.0177(19) 0.0058(18)
C4E 0.041(3) 0.025(3) 0.032(3) 0.004(2) 0.005(2) 0.002(2)
C32D 0.023(2) 0.014(3) 0.022(3) 0.001(2) 0.002(2) 0.000(2)
C13D 0.030(3) 0.061(4) 0.077(5) 0.000(3) 0.018(3) 0.007(3)
C25D 0.057(4) 0.056(4) 0.034(4) -0.005(3) 0.016(3) 0.008(3)
C23D 0.025(3) 0.032(3) 0.031(3) 0.000(2) 0.012(2) -0.007(2)
O12E 0.0248(18) 0.043(2) 0.031(2) -0.0023(16) -0.0011(16) -0.0087(17)
C2E 0.036(3) 0.023(3) 0.030(3) 0.004(2) -0.003(3) 0.000(3)
C14D 0.036(3) 0.047(4) 0.065(4) 0.000(3) -0.028(3) -0.004(3)
C28D 0.017(2) 0.019(3) 0.022(3) -0.002(2) 0.003(2) 0.001(2)
C21E 0.020(2) 0.028(3) 0.027(3) -0.008(2) 0.008(2) -0.010(2)
O11D 0.074(3) 0.027(2) 0.069(3) -0.010(2) 0.022(2) -0.010(2)
C14E 0.030(3) 0.040(3) 0.052(4) 0.014(2) -0.019(3) -0.010(3)
C37D 0.020(3) 0.026(3) 0.023(3) 0.001(2) 0.000(2) 0.005(2)
C15D 0.027(3) 0.036(4) 0.040(4) 0.002(2) -0.006(3) 0.001(3)
C5E 0.042(3) 0.038(3) 0.023(3) 0.007(2) 0.006(3) 0.005(2)
C35E 0.061(4) 0.040(3) 0.038(3) 0.007(3) 0.001(3) 0.007(3)
C2D 0.026(3) 0.020(3) 0.025(3) 0.010(2) 0.000(2) 0.000(2)
C28E 0.017(2) 0.024(3) 0.022(3) -0.003(2) 0.002(2) 0.002(2)
C11E 0.024(3) 0.037(3) 0.023(3) 0.001(2) -0.006(2) -0.010(2)
C26D 0.031(3) 0.037(4) 0.039(4) -0.013(3) 0.026(3) -0.004(3)
C16D 0.072(5) 0.068(5) 0.089(6) -0.022(4) 0.014(4) 0.033(4)
C37E 0.026(3) 0.025(3) 0.030(3) -0.002(2) 0.013(2) -0.001(2)
C27D 0.043(3) 0.088(5) 0.049(4) -0.025(3) 0.009(3) -0.046(4)
O8D 0.069(3) 0.049(3) 0.051(3) -0.014(2) 0.025(2) 0.001(2)
C24D 0.044(3) 0.047(4) 0.031(3) -0.017(3) 0.020(3) -0.009(3)
C25E 0.031(3) 0.073(4) 0.038(3) -0.007(3) 0.008(2) 0.016(3)
C1E 0.057(3) 0.045(3) 0.023(3) -0.001(3) 0.012(3) -0.007(3)
C29D 0.020(2) 0.026(3) 0.024(3) 0.005(2) 0.000(2) 0.000(2)
C31E 0.040(3) 0.034(3) 0.052(4) 0.002(2) 0.014(3) -0.006(3)
C36E 0.089(4) 0.042(3) 0.051(4) -0.009(3) 0.052(3) 0.005(3)
C15E 0.023(3) 0.028(3) 0.041(3) 0.002(2) 0.000(2) 0.009(3)
C23E 0.027(3) 0.038(3) 0.020(3) -0.006(2) 0.009(2) 0.005(2)
C20E 0.036(3) 0.042(3) 0.044(4) -0.013(2) 0.007(3) -0.019(3)
C22E 0.030(3) 0.039(3) 0.030(3) -0.008(2) 0.013(2) -0.013(2)
C27E 0.038(3) 0.082(4) 0.041(4) -0.011(3) -0.001(3) -0.034(3)
O5F 0.025(2) 0.026(2) 0.034(2) -0.0010(16) 0.0064(18) 0.0110(18)
O3F 0.0210(19) 0.017(2) 0.027(2) -0.0011(15) -0.0049(16) -0.0082(17)
O14F 0.036(2) 0.0186(19) 0.035(2) 0.0011(16) 0.0249(18) 0.0001(17)
O10F 0.032(2) 0.0200(19) 0.028(2) 0.0052(16) 0.0160(17) 0.0076(16)
O1F 0.038(2) 0.043(2) 0.027(2) 0.0031(18) 0.0110(19) 0.007(2)
C17F 0.020(3) 0.020(3) 0.015(3) -0.002(2) 0.004(2) -0.006(2)
C28F 0.019(3) 0.020(3) 0.017(3) -0.001(2) -0.003(2) 0.000(2)
O4F 0.019(2) 0.021(2) 0.039(2) 0.0034(16) -0.0017(18) -0.0017(18)
C18F 0.027(3) 0.023(3) 0.019(3) 0.003(2) 0.006(3) -0.005(2)
C2F 0.020(3) 0.026(3) 0.023(3) -0.008(3) -0.004(3) -0.005(3)
O12F 0.029(2) 0.043(2) 0.039(3) 0.0029(18) 0.0063(19) 0.017(2)
O16F 0.0296(18) 0.035(2) 0.025(2) -0.0032(15) 0.0148(15) 0.0017(16)
C23F 0.028(3) 0.028(3) 0.025(3) 0.012(2) 0.008(2) 0.004(3)
C8F 0.020(3) 0.023(3) 0.022(3) 0.002(2) 0.011(3) 0.002(3)
C34F 0.019(3) 0.028(3) 0.020(3) 0.003(2) 0.010(2) -0.001(2)
O2F 0.027(2) 0.038(2) 0.035(3) -0.0002(18) 0.0055(19) -0.0024(19)
C10F 0.014(3) 0.024(3) 0.018(3) -0.002(2) 0.000(2) -0.005(3)
O7F 0.047(3) 0.026(2) 0.074(3) -0.005(2) 0.008(2) 0.010(2)
C20F 0.030(3) 0.055(4) 0.033(4) 0.023(3) -0.005(3) -0.003(3)
C3F 0.024(3) 0.031(3) 0.019(3) -0.006(2) 0.004(3) -0.002(3)
C22F 0.037(3) 0.037(3) 0.018(3) 0.004(2) 0.018(3) 0.007(2)
C15F 0.016(3) 0.033(4) 0.043(4) -0.002(2) -0.009(3) 0.000(3)
C11F 0.022(3) 0.025(3) 0.039(4) 0.003(2) -0.009(3) 0.001(3)
O9F 0.047(2) 0.027(2) 0.047(3) 0.0091(17) 0.0214(19) 0.0127(19)
O6F 0.0197(19) 0.027(2) 0.030(2) 0.0010(16) -0.0014(17) 0.0069(17)
C32F 0.018(3) 0.027(3) 0.014(3) 0.003(2) -0.001(2) 0.001(3)
C1F 0.044(4) 0.061(4) 0.038(4) -0.002(3) 0.018(3) 0.008(3)
C19F 0.021(3) 0.024(3) 0.033(3) 0.004(2) 0.007(3) -0.007(3)
C38F 0.035(3) 0.041(3) 0.036(3) -0.010(2) 0.022(3) -0.003(3)
C27F 0.031(3) 0.055(4) 0.061(5) 0.009(3) 0.010(3) 0.025(3)
C26F 0.027(3) 0.034(4) 0.028(4) 0.002(3) 0.013(3) -0.001(3)
C5F 0.029(3) 0.047(4) 0.018(3) -0.003(3) -0.003(3) 0.007(3)
O11F 0.064(3) 0.027(2) 0.064(3) 0.002(2) 0.006(2) 0.000(2)
C4F 0.031(3) 0.033(3) 0.034(4) -0.010(3) 0.003(3) -0.007(3)
C9F 0.011(3) 0.024(3) 0.021(3) -0.002(2) 0.005(2) -0.002(3)
C35F 0.028(3) 0.055(4) 0.037(4) 0.001(3) 0.016(3) 0.005(3)
C29F 0.030(3) 0.023(3) 0.026(3) -0.001(2) 0.003(3) -0.002(2)
C36F 0.037(3) 0.024(3) 0.038(4) -0.005(2) 0.022(3) -0.008(3)
C7F 0.019(3) 0.021(3) 0.018(3) -0.001(2) 0.004(3) -0.001(3)
C24F 0.033(3) 0.059(4) 0.032(4) 0.010(3) 0.016(3) 0.002(3)
O13F 0.060(2) 0.020(2) 0.044(3) 0.0040(18) 0.031(2) -0.0028(18)
O8F 0.055(3) 0.051(3) 0.044(3) 0.018(2) 0.014(2) -0.006(2)
C33F 0.032(3) 0.033(3) 0.034(3) 0.004(2) 0.020(3) 0.000(3)
C21F 0.029(3) 0.023(3) 0.019(3) 0.008(2) 0.004(2) 0.003(3)
O15F 0.034(2) 0.039(2) 0.044(2) 0.0110(17) 0.0206(18) 0.0019(18)
C37F 0.028(3) 0.030(3) 0.022(3) -0.008(2) 0.009(2) -0.006(3)
C6F 0.032(3) 0.020(3) 0.026(3) -0.002(2) 0.000(3) -0.003(3)
C13F 0.020(3) 0.068(5) 0.059(5) -0.003(3) 0.010(3) -0.018(4)
C31F 0.030(3) 0.022(3) 0.044(4) -0.004(2) 0.010(3) 0.005(3)
C14F 0.031(3) 0.037(3) 0.063(4) 0.001(3) -0.018(3) 0.002(3)
C12F 0.016(3) 0.023(3) 0.037(4) 0.008(2) 0.000(3) -0.004(3)
C30F 0.031(3) 0.023(3) 0.031(3) -0.006(2) 0.012(3) 0.000(2)
C25F 0.041(3) 0.060(4) 0.032(4) 0.001(3) 0.004(3) -0.010(3)
C16E 0.062(4) 0.048(4) 0.077(4) -0.019(3) 0.017(3) 0.019(3)
O7D 0.047(2) 0.033(2) 0.081(3) 0.0039(19) 0.006(2) -0.008(2)
C16F 0.065(4) 0.058(4) 0.081(5) 0.015(4) 0.009(4) -0.034(4)
C24E 0.030(3) 0.065(4) 0.023(3) -0.013(2) 0.008(2) -0.001(3)

loop_
_atom_type_symbol
_atom_type_description
_atom_type_scat_dispersion_real
_atom_type_scat_dispersion_imag
_atom_type_scat_source
C C 0.0033 0.0016 'International Tables Vol C Tables 4.2.6.8 and 6.1.1.4'
H H 0.0000 0.0000 'International Tables Vol C Tables 4.2.6.8 and 6.1.1.4'
O O 0.0106 0.0060 'International Tables Vol C Tables 4.2.6.8 and 6.1.1.4'

loop_
_geom_angle_atom_site_label_1
_geom_angle_atom_site_label_2
_geom_angle_atom_site_label_3
_geom_angle
C18A C17A C21A 122.4(4)
C18A C17A C8A 122.2(4)
C21A C17A C8A 114.8(4)
C21A O10A C22A 119.3(3)
C17A C18A C19A 122.3(4)
C17A C18A C20A 124.5(4)
C19A C18A C20A 113.1(4)
C32A O14A C33A 117.7(3)
C7A O3A C6A 117.8(3)
O9A C21A O10A 123.6(4)
O9A C21A C17A 127.5(4)
O10A C21A C17A 108.9(4)
C37A O16A C38A 117.1(3)
C2A O1A C1A 116.8(4)
C29A C28A C32A 123.3(4)
C29A C28A C9A 120.4(4)
C32A C28A C9A 116.2(4)
C26A C23A C24A 107.9(4)
C26A C23A C22A 110.7(4)
C24A C23A C22A 107.2(4)
C26A C23A C25A 109.8(4)
C24A C23A C25A 110.9(4)
C22A C23A C25A 110.4(4)
O2A C2A O1A 122.6(4)
O2A C2A C3A 126.5(4)
O1A C2A C3A 110.9(4)
O13A C32A O14A 122.3(4)
O13A C32A C28A 128.5(4)
O14A C32A C28A 109.1(4)
C26A O12A C27A 116.2(4)
O11A C26A O12A 122.9(5)
O11A C26A C23A 124.6(4)
O12A C26A C23A 112.5(4)
C8A C9A C28A 123.2(4)
C8A C9A C10A 120.1(4)
C28A C9A C10A 116.7(4)
O4A C7A O3A 124.8(4)
O4A C7A C8A 125.4(4)
O3A C7A C8A 109.7(3)
C10A O6A C11A 116.3(3)
O5A C10A O6A 124.3(4)
O5A C10A C9A 126.1(4)
O6A C10A C9A 109.6(4)
O10A C22A C23A 110.0(4)
C9A C8A C7A 124.0(4)
C9A C8A C17A 120.9(4)
C7A C8A C17A 115.1(4)
O15A C37A O16A 122.7(4)
O15A C37A C34A 125.9(4)
O16A C37A C34A 111.4(3)
C28A C29A C30A 122.3(4)
C28A C29A C31A 125.0(4)
C30A C29A C31A 112.7(4)
C37A C34A C36A 108.3(3)
C37A C34A C33A 106.6(3)
C36A C34A C33A 110.7(4)
C37A C34A C35A 110.1(4)
C36A C34A C35A 111.2(4)
C33A C34A C35A 109.8(4)
O14A C33A C34A 107.2(3)
O3A C6A C3A 105.7(3)
C2A C3A C6A 109.3(4)
C2A C3A C4A 108.8(4)
C6A C3A C4A 108.7(4)
C2A C3A C5A 109.8(4)
C6A C3A C5A 110.6(4)
C4A C3A C5A 109.6(4)
C15A O8A C16A 114.8(4)
C13A C12A C11A 107.7(4)
C13A C12A C14A 110.4(4)
C11A C12A C14A 109.5(4)
C13A C12A C15A 111.0(4)
C11A C12A C15A 108.8(4)
C14A C12A C15A 109.4(4)
O6A C11A C12A 108.2(4)
C32B O14B C33B 117.1(4)
C21B O10B C22B 118.9(4)
C8B C9B C28B 121.7(4)
C8B C9B C10B 121.7(4)
C28B C9B C10B 116.5(4)
C9B C8B C17B 123.6(4)
C9B C8B C7B 121.6(5)
C17B C8B C7B 114.7(4)
C17B C18B C19B 122.8(5)
C17B C18B C20B 124.1(5)
C19B C18B C20B 113.0(4)
C26B O12B C27B 114.8(4)
C2B O1B C1B 115.2(4)
C37B O16B C38B 116.7(4)
O14B C33B C34B 107.6(4)
C10B O6B C11B 116.0(4)
O9B C21B O10B 122.8(5)
O9B C21B C17B 127.9(5)
O10B C21B C17B 109.2(4)
C29B C28B C32B 122.7(4)
C29B C28B C9B 122.4(4)
C32B C28B C9B 114.9(4)
O3B C6B C3B 105.4(4)
C18B C17B C21B 123.3(5)
C18B C17B C8B 121.5(5)
C21B C17B C8B 115.1(4)
O2B C2B O1B 122.9(5)
O2B C2B C3B 126.1(5)
O1B C2B C3B 111.0(4)
C7B O3B C6B 118.4(4)
O6B C11B C12B 107.7(4)
C22B C23B C26B 110.4(4)
C22B C23B C24B 106.7(4)
C26B C23B C24B 109.9(4)
C22B C23B C25B 110.2(4)
C26B C23B C25B 109.3(4)
C24B C23B C25B 110.3(4)
C28B C29B C31B 125.7(5)
C28B C29B C30B 121.6(5)
C31B C29B C30B 112.6(4)
O4B C7B O3B 124.4(5)
O4B C7B C8B 126.6(5)
O3B C7B C8B 108.9(4)
O13B C32B O14B 122.8(5)
O13B C32B C28B 126.6(5)
O14B C32B C28B 110.5(4)
O7B C15B O8B 122.5(5)
O7B C15B C12B 125.1(5)
O8B C15B C12B 112.4(5)
C15B O8B C16B 115.3(4)
O5B C10B O6B 124.9(5)
O5B C10B C9B 125.0(5)
O6B C10B C9B 110.0(4)
O10B C22B C23B 110.8(4)
C5B C3B C6B 112.0(4)
C5B C3B C2B 108.9(4)
C6B C3B C2B 107.5(4)
C5B C3B C4B 111.0(4)
C6B C3B C4B 107.8(4)
C2B C3B C4B 109.6(4)
C37B C34B C33B 109.4(4)
C37B C34B C36B 107.0(4)
C33B C34B C36B 107.9(4)
C37B C34B C35B 112.2(4)
C33B C34B C35B 110.1(4)
C36B C34B C35B 110.1(4)
O15B C37B O16B 122.6(5)
O15B C37B C34B 124.3(5)
O16B C37B C34B 113.0(5)
O11B C26B O12B 123.7(5)
O11B C26B C23B 125.8(5)
O12B C26B C23B 110.5(5)
C15B C12B C14B 109.5(5)
C15B C12B C11B 109.7(4)
C14B C12B C11B 111.3(4)
C15B C12B C13B 109.0(4)
C14B C12B C13B 111.3(5)
C11B C12B C13B 106.1(4)
C21C O10C C22C 118.2(3)
C32C O14C C33C 116.5(3)
O5C C10C O6C 123.8(4)
O5C C10C C9C 125.7(4)
O6C C10C C9C 110.4(4)
O13C C32C O14C 121.6(4)
O13C C32C C28C 128.4(4)
O14C C32C C28C 110.1(4)
O15C C37C O16C 123.1(4)
O15C C37C C34C 125.0(4)
O16C C37C C34C 111.8(4)
O10C C22C C23C 110.1(4)
O14C C33C C34C 107.4(4)
C7C O3C C6C 118.2(3)
C10C O6C C11C 116.9(3)
C4C C3C C5C 110.0(4)
C4C C3C C6C 109.0(4)
C5C C3C C6C 109.7(4)
C4C C3C C2C 110.8(4)
C5C C3C C2C 109.5(4)
C6C C3C C2C 107.9(4)
O6C C11C C12C 108.0(4)
C18C C17C C21C 123.3(4)
C18C C17C C8C 121.5(4)
C21C C17C C8C 115.0(4)
C17C C18C C19C 122.6(4)
C17C C18C C20C 124.3(4)
C19C C18C C20C 113.0(4)
O9C C21C O10C 124.0(4)
O9C C21C C17C 125.6(4)
O10C C21C C17C 110.2(4)
C22C C23C C26C 110.8(4)
C22C C23C C25C 110.3(4)
C26C C23C C25C 110.1(4)
C22C C23C C24C 107.0(4)
C26C C23C C24C 108.6(4)
C25C C23C C24C 110.0(4)
O7C C15C O8C 122.8(5)
O7C C15C C12C 125.0(5)
O8C C15C C12C 112.2(4)
O4C C7C O3C 125.1(4)
O4C C7C C8C 126.5(4)
O3C C7C C8C 108.2(4)
C15C O8C C16C 115.9(4)
C26C O12C C27C 115.7(4)
O11C C26C O12C 123.4(5)
O11C C26C C23C 125.0(4)
O12C C26C C23C 111.6(4)
C29C C28C C32C 122.4(4)
C29C C28C C9C 121.8(4)
C32C C28C C9C 115.8(4)
C2C O1C C1C 115.4(4)
C33C C34C C35C 110.2(4)
C33C C34C C37C 108.1(4)
C35C C34C C37C 112.0(4)
C33C C34C C36C 108.0(4)
C35C C34C C36C 111.2(4)
C37C C34C C36C 107.1(4)
C9C C8C C17C 122.4(4)
C9C C8C C7C 122.1(4)
C17C C8C C7C 115.5(4)
C8C C9C C28C 121.7(4)
C8C C9C C10C 121.1(4)
C28C C9C C10C 117.2(4)
C14C C12C C15C 109.2(4)
C14C C12C C11C 110.7(4)
C15C C12C C11C 107.9(4)
C14C C12C C13C 112.0(4)
C15C C12C C13C 109.3(4)
C11C C12C C13C 107.7(4)
C28C C29C C30C 121.9(4)
C28C C29C C31C 124.5(4)
C30C C29C C31C 113.6(4)
C37C O16C C38C 114.7(4)
O2C C2C O1C 123.1(5)
O2C C2C C3C 126.5(4)
O1C C2C C3C 110.4(4)
O3C C6C C3C 105.0(3)
O7A C15A O8A 124.2(5)
O7A C15A C12A 124.9(5)
O8A C15A C12A 110.9(4)
C7D O3D C6D 117.7(3)
C9D C8D C17D 123.4(4)
C9D C8D C7D 119.6(4)
C17D C8D C7D 117.0(4)
C8E C9E C28E 121.5(4)
C8E C9E C10E 121.0(4)
C28E C9E C10E 117.4(4)
C7E O3E C6E 119.3(3)
C10E O6E C11E 116.5(3)
O4D C7D O3D 123.4(4)
O4D C7D C8D 126.5(4)
O3D C7D C8D 110.1(4)
C9E C8E C7E 122.0(4)
C9E C8E C17E 121.8(4)
C7E C8E C17E 116.1(4)
C8D C9D C28D 122.2(4)
C8D C9D C10D 122.1(4)
C28D C9D C10D 115.7(4)
O3D C6D C3D 106.4(3)
C32D O14D C33D 118.1(3)
C18E C17E C21E 123.1(4)
C18E C17E C8E 123.0(4)
C21E C17E C8E 113.7(4)
C33D C34D C37D 107.6(4)
C33D C34D C35D 109.6(4)
C37D C34D C35D 110.3(4)
C33D C34D C36D 112.3(4)
C37D C34D C36D 107.5(4)
C35D C34D C36D 109.5(4)
O4E C7E O3E 123.6(4)
O4E C7E C8E 126.1(4)
O3E C7E C8E 110.2(4)
C21D O10D C22D 117.5(3)
C26D O12D C27D 115.2(4)
C2D O1D C1D 116.1(4)
C2D C3D C5D 108.9(4)
C2D C3D C4D 109.3(4)
C5D C3D C4D 110.4(4)
C2D C3D C6D 108.8(4)
C5D C3D C6D 110.5(4)
C4D C3D C6D 108.8(4)
O3E C6E C3E 106.1(3)
O5D C10D O6D 124.2(4)
O5D C10D C9D 124.5(4)
O6D C10D C9D 111.1(4)
C21E O10E C22E 116.7(3)
C15E C12E C11E 107.5(4)
C15E C12E C13E 110.2(4)
C11E C12E C13E 110.6(4)
C15E C12E C14E 110.6(4)
C11E C12E C14E 107.0(4)
C13E C12E C14E 110.7(4)
C37E O16E C38E 115.1(3)
O9D C21D O10D 123.1(4)
O9D C21D C17D 127.9(4)
O10D C21D C17D 109.0(4)
O14D C33D C34D 107.1(3)
O13E C32E O14E 123.0(4)
O13E C32E C28E 127.6(4)
O14E C32E C28E 109.3(4)
C32E O14E C33E 118.3(3)
O10D C22D C23D 107.0(3)
C28E C29E C31E 125.0(4)
C28E C29E C30E 122.0(4)
C31E C29E C30E 113.0(4)
C18D C17D C21D 123.0(4)
C18D C17D C8D 122.7(4)
C21D C17D C8D 114.1(4)
C2E O1E C1E 116.0(4)
C2E C3E C6E 108.5(4)
C2E C3E C5E 109.1(4)
C6E C3E C5E 110.4(4)
C2E C3E C4E 109.0(4)
C6E C3E C4E 109.4(4)
C5E C3E C4E 110.3(4)
C10D O6D C11D 116.9(3)
O11E C26E O12E 124.0(5)
O11E C26E C23E 124.1(5)
O12E C26E C23E 111.8(4)
C17E C18E C19E 122.1(4)
C17E C18E C20E 123.7(4)
C19E C18E C20E 114.2(4)
O14E C33E C34E 107.5(3)
C37D O16D C38D 115.4(3)
O5E C10E O6E 123.7(4)
O5E C10E C9E 127.3(4)
O6E C10E C9E 108.9(4)
C33E C34E C37E 108.5(4)
C33E C34E C35E 110.8(4)
C37E C34E C35E 113.4(4)
C33E C34E C36E 108.0(4)
C37E C34E C36E 105.9(4)
C35E C34E C36E 110.0(4)
O6D C11D C12D 106.2(4)
C13D C12D C15D 109.4(4)
C13D C12D C14D 111.6(4)
C15D C12D C14D 109.0(4)
C13D C12D C11D 112.2(4)
C15D C12D C11D 106.2(4)
C14D C12D C11D 108.2(4)
C17D C18D C19D 121.2(4)
C17D C18D C20D 123.3(4)
C19D C18D C20D 115.4(4)
C15E O8E C16E 114.7(4)
O13D C32D O14D 123.0(4)
O13D C32D C28D 127.6(4)
O14D C32D C28D 109.4(4)
C22D C23D C25D 110.5(4)
C22D C23D C26D 111.7(4)
C25D C23D C26D 108.9(4)
C22D C23D C24D 107.9(4)
C25D C23D C24D 109.8(4)
C26D C23D C24D 108.0(4)
C26E O12E C27E 115.4(4)
O2E C2E O1E 122.7(5)
O2E C2E C3E 126.8(5)
O1E C2E C3E 110.5(4)
C29D C28D C9D 121.2(4)
C29D C28D C32D 123.4(4)
C9D C28D C32D 115.3(4)
O9E C21E O10E 122.7(4)
O9E C21E C17E 127.6(4)
O10E C21E C17E 109.7(4)
O15D C37D O16D 123.2(4)
O15D C37D C34D 124.7(4)
O16D C37D C34D 112.0(4)
O7D C15D O8D 122.2(5)
O7D C15D C12D 125.9(5)
O8D C15D C12D 111.9(5)
O2D C2D O1D 122.6(4)
O2D C2D C3D 127.0(4)
O1D C2D C3D 110.3(4)
C29E C28E C32E 122.2(4)
C29E C28E C9E 122.1(4)
C32E C28E C9E 115.5(4)
O6E C11E C12E 106.9(3)
O11D C26D O12D 124.6(5)
O11D C26D C23D 125.2(5)
O12D C26D C23D 110.2(4)
O15E C37E O16E 123.4(4)
O15E C37E C34E 125.1(4)
O16E C37E C34E 111.4(4)
C15D O8D C16D 115.5(4)
C28D C29D C31D 125.8(4)
C28D C29D C30D 121.5(4)
C31D C29D C30D 112.6(4)
O7E C15E O8E 123.8(4)
O7E C15E C12E 125.8(5)
O8E C15E C12E 110.3(4)
C26E C23E C25E 110.6(4)
C26E C23E C22E 111.2(4)
C25E C23E C22E 110.2(4)
C26E C23E C24E 109.4(4)
C25E C23E C24E 109.9(4)
C22E C23E C24E 105.5(4)
O10E C22E C23E 107.9(3)
C7F O3F C6F 116.0(4)
C32F O14F C33F 118.5(4)
C21F O10F C22F 117.7(4)
C2F O1F C1F 116.0(4)
C18F C17F C21F 122.7(5)
C18F C17F C8F 122.3(5)
C21F C17F C8F 114.7(4)
C29F C28F C32F 124.6(4)
C29F C28F C9F 119.9(4)
C32F C28F C9F 115.4(4)
C17F C18F C20F 123.6(5)
C17F C18F C19F 122.9(5)
C20F C18F C19F 113.4(4)
O2F C2F O1F 123.8(5)
O2F C2F C3F 125.0(5)
O1F C2F C3F 111.2(5)
C26F O12F C27F 116.1(4)
C37F O16F C38F 116.3(3)
C26F C23F C24F 108.5(4)
C26F C23F C22F 109.3(4)
C24F C23F C22F 107.6(4)
C26F C23F C25F 110.7(4)
C24F C23F C25F 110.9(4)
C22F C23F C25F 109.8(4)
C9F C8F C17F 122.1(5)
C9F C8F C7F 119.7(5)
C17F C8F C7F 118.0(4)
C37F C34F C35F 111.3(4)
C37F C34F C36F 108.2(4)
C35F C34F C36F 110.3(4)
C37F C34F C33F 107.1(4)
C35F C34F C33F 109.3(4)
C36F C34F C33F 110.7(4)
O5F C10F O6F 124.4(5)
O5F C10F C9F 126.0(4)
O6F C10F C9F 109.6(4)
C5F C3F C2F 110.1(4)
C5F C3F C4F 110.8(4)
C2F C3F C4F 109.4(4)
C5F C3F C6F 110.8(4)
C2F C3F C6F 108.5(4)
C4F C3F C6F 107.2(4)
O10F C22F C23F 108.2(4)
O7F C15F O8F 123.7(5)
O7F C15F C12F 127.1(6)
O8F C15F C12F 109.2(5)
O6F C11F C12F 106.6(4)
C10F O6F C11F 116.0(4)
O13F C32F O14F 122.5(4)
O13F C32F C28F 127.4(5)
O14F C32F C28F 110.1(4)
O11F C26F O12F 123.2(5)
O11F C26F C23F 123.9(5)
O12F C26F C23F 112.8(5)
C8F C9F C10F 122.4(5)
C8F C9F C28F 123.4(5)
C10F C9F C28F 114.2(4)
C28F C29F C30F 122.3(5)
C28F C29F C31F 124.8(5)
C30F C29F C31F 112.9(4)
O4F C7F O3F 124.8(5)
O4F C7F C8F 126.8(5)
O3F C7F C8F 108.4(4)
C15F O8F C16F 114.4(5)
O14F C33F C34F 107.4(4)
O9F C21F O10F 123.6(5)
O9F C21F C17F 127.8(5)
O10F C21F C17F 108.6(4)
O15F C37F O16F 123.6(4)
O15F C37F C34F 125.9(5)
O16F C37F C34F 110.5(4)
O3F C6F C3F 105.1(4)
C15F C12F C13F 109.1(5)
C15F C12F C11F 108.2(4)
C13F C12F C11F 111.0(4)
C15F C12F C14F 109.5(4)
C13F C12F C14F 111.6(4)
C11F C12F C14F 107.3(4)

loop_
_geom_bond_atom_site_label_1
_geom_bond_atom_site_label_2
_geom_bond_site_symmetry_2
_geom_bond_distance
_geom_bond_publ_flag
C17A C18A . 1.351(5) ?
C17A C21A . 1.496(6) ?
C17A C8A . 1.509(6) ?
O10A C21A . 1.360(5) ?
O10A C22A . 1.447(5) ?
O5A C10A . 1.202(5) ?
C18A C19A . 1.495(6) ?
C18A C20A . 1.503(6) ?
O14A C32A . 1.346(5) ?
O14A C33A . 1.458(4) ?
O4A C7A . 1.201(4) ?
O3A C7A . 1.337(5) ?
O3A C6A . 1.459(5) ?
C21A O9A . 1.197(5) ?
O16A C37A . 1.347(4) ?
O16A C38A . 1.463(4) ?
O1A C2A . 1.344(5) ?
O1A C1A . 1.441(5) ?
O2A C2A . 1.210(5) ?
C28A C29A . 1.362(6) ?
C28A C32A . 1.480(6) ?
C28A C9A . 1.498(6) ?
C23A C26A . 1.518(6) ?
C23A C24A . 1.519(6) ?
C23A C22A . 1.521(6) ?
C23A C25A . 1.527(6) ?
C2A C3A . 1.521(6) ?
C32A O13A . 1.200(5) ?
O12A C26A . 1.328(5) ?
O12A C27A . 1.448(5) ?
O15A C37A . 1.201(4) ?
C26A O11A . 1.206(5) ?
C9A C8A . 1.339(6) ?
C9A C10A . 1.502(6) ?
C7A C8A . 1.492(6) ?
C36A C34A . 1.529(5) ?
O6A C10A . 1.351(5) ?
O6A C11A . 1.452(5) ?
C5A C3A . 1.533(6) ?
C37A C34A . 1.520(5) ?
C4A C3A . 1.530(6) ?
C35A C34A . 1.531(6) ?
C29A C30A . 1.488(6) ?
C29A C31A . 1.505(6) ?
C34A C33A . 1.531(6) ?
C6A C3A . 1.523(6) ?
O7A C15A . 1.178(5) ?
O8A C15A . 1.340(5) ?
O8A C16A . 1.439(5) ?
C12A C13A . 1.532(6) ?
C12A C11A . 1.533(6) ?
C12A C14A . 1.534(6) ?
C12A C15A . 1.537(6) ?
O14B C32B . 1.336(5) ?
O14B C33B . 1.453(5) ?
O10B C21B . 1.357(5) ?
O10B C22B . 1.455(5) ?
C9B C8B . 1.330(6) ?
C9B C28B . 1.505(6) ?
C9B C10B . 1.519(6) ?
C8B C17B . 1.495(7) ?
C8B C7B . 1.523(6) ?
C18B C17B . 1.341(6) ?
C18B C19B . 1.505(6) ?
C18B C20B . 1.520(7) ?
O5B C10B . 1.190(5) ?
O9B C21B . 1.203(5) ?
O12B C26B . 1.348(6) ?
O12B C27B . 1.463(5) ?
O1B C2B . 1.342(6) ?
O1B C1B . 1.447(5) ?
O16B C37B . 1.331(6) ?
O16B C38B . 1.446(5) ?
C33B C34B . 1.512(6) ?
O6B C10B . 1.350(5) ?
O6B C11B . 1.460(5) ?
C21B C17B . 1.475(7) ?
C28B C29B . 1.338(6) ?
C28B C32B . 1.488(7) ?
O2B C2B . 1.206(6) ?
O15B C37B . 1.208(6) ?
C6B O3B . 1.449(5) ?
C6B C3B . 1.525(6) ?
O7B C15B . 1.206(6) ?
C30B C29B . 1.508(6) ?
C14B C12B . 1.523(7) ?
C2B C3B . 1.532(7) ?
O13B C32B . 1.210(5) ?
O3B C7B . 1.337(5) ?
C11B C12B . 1.528(6) ?
C23B C22B . 1.517(7) ?
C23B C26B . 1.529(7) ?
C23B C24B . 1.542(6) ?
C23B C25B . 1.542(7) ?
C29B C31B . 1.498(6) ?
C7B O4B . 1.196(5) ?
O11B C26B . 1.198(6) ?
C15B O8B . 1.356(6) ?
C15B C12B . 1.500(7) ?
O8B C16B . 1.468(6) ?
C3B C5B . 1.523(7) ?
C3B C4B . 1.551(6) ?
C34B C37B . 1.506(7) ?
C34B C36B . 1.535(6) ?
C34B C35B . 1.541(7) ?
C13B C12B . 1.551(7) ?
O10C C21C . 1.346(5) ?
O10C C22C . 1.442(5) ?
O4C C7C . 1.201(5) ?
O14C C32C . 1.366(5) ?
O14C C33C . 1.441(5) ?
O5C C10C . 1.212(5) ?
C10C O6C . 1.345(5) ?
C10C C9C . 1.499(6) ?
C32C O13C . 1.198(5) ?
C32C C28C . 1.481(6) ?
C37C O15C . 1.212(5) ?
C37C O16C . 1.340(5) ?
C37C C34C . 1.527(6) ?
C22C C23C . 1.519(6) ?
C33C C34C . 1.521(6) ?
O3C C7C . 1.340(5) ?
O3C C6C . 1.457(5) ?
O6C C11C . 1.442(5) ?
O11C C26C . 1.202(5) ?
C20C C18C . 1.505(6) ?
C3C C4C . 1.516(6) ?
C3C C5C . 1.528(6) ?
C3C C6C . 1.529(6) ?
C3C C2C . 1.530(6) ?
C24C C23C . 1.548(6) ?
C11C C12C . 1.533(6) ?
C27C O12C . 1.437(5) ?
C17C C18C . 1.355(5) ?
C17C C21C . 1.481(6) ?
C17C C8C . 1.492(6) ?
C18C C19C . 1.499(6) ?
C21C O9C . 1.214(5) ?
C23C C26C . 1.520(6) ?
C23C C25C . 1.535(6) ?
C15C O7C . 1.208(5) ?
C15C O8C . 1.333(5) ?
C15C C12C . 1.528(6) ?
C7C C8C . 1.507(6) ?
O8C C16C . 1.439(5) ?
O12C C26C . 1.343(5) ?
C28C C29C . 1.351(6) ?
C28C C9C . 1.499(6) ?
O1C C2C . 1.341(5) ?
O1C C1C . 1.448(5) ?
O2C C2C . 1.201(5) ?
C34C C35C . 1.524(6) ?
C34C C36C . 1.544(6) ?
C8C C9C . 1.348(6) ?
C13C C12C . 1.537(6) ?
C12C C14C . 1.526(6) ?
C31C C29C . 1.505(6) ?
C29C C30C . 1.501(6) ?
O16C C38C . 1.457(5) ?
O3D C7D . 1.348(5) ?
O3D C6D . 1.440(5) ?
C8D C9D . 1.344(5) ?
C8D C17D . 1.498(6) ?
C8D C7D . 1.508(6) ?
O5D C10D . 1.210(5) ?
C9E C8E . 1.331(6) ?
C9E C28E . 1.497(6) ?
C9E C10E . 1.506(6) ?
O3E C7E . 1.334(5) ?
O3E C6E . 1.440(5) ?
O6E C10E . 1.350(5) ?
O6E C11E . 1.455(5) ?
C7D O4D . 1.198(5) ?
C8E C7E . 1.502(6) ?
C8E C17E . 1.515(6) ?
C9D C28D . 1.497(6) ?
C9D C10D . 1.504(6) ?
O2D C2D . 1.203(5) ?
O2E C2E . 1.204(5) ?
C6D C3D . 1.531(6) ?
O14D C32D . 1.343(5) ?
O14D C33D . 1.452(4) ?
O4E C7E . 1.188(5) ?
C17E C18E . 1.333(5) ?
C17E C21E . 1.496(6) ?
C34D C33D . 1.512(6) ?
C34D C37D . 1.523(6) ?
C34D C35D . 1.542(6) ?
C34D C36D . 1.544(6) ?
O10D C21D . 1.352(5) ?
O10D C22D . 1.455(5) ?
O12D C26D . 1.340(6) ?
O12D C27D . 1.452(5) ?
O1D C2D . 1.353(5) ?
O1D C1D . 1.439(5) ?
C3D C2D . 1.518(6) ?
C3D C5D . 1.524(6) ?
C3D C4D . 1.528(6) ?
O15D C37D . 1.217(5) ?
C6E C3E . 1.525(6) ?
C10D O6D . 1.320(5) ?
O10E C21E . 1.358(5) ?
O10E C22E . 1.456(5) ?
O15E C37E . 1.186(5) ?
O9D C21D . 1.201(5) ?
C12E C15E . 1.508(6) ?
C12E C11E . 1.524(6) ?
C12E C13E . 1.526(6) ?
C12E C14E . 1.538(6) ?
O16E C37E . 1.347(5) ?
O16E C38E . 1.441(4) ?
C21D C17D . 1.478(6) ?
C19D C18D . 1.488(6) ?
O13D C32D . 1.200(5) ?
C32E O13E . 1.196(5) ?
C32E O14E . 1.331(5) ?
C32E C28E . 1.492(6) ?
O14E C33E . 1.446(5) ?
C22D C23D . 1.502(6) ?
C29E C28E . 1.333(6) ?
C29E C31E . 1.515(6) ?
C29E C30E . 1.519(6) ?
C17D C18D . 1.340(6) ?
O1E C2E . 1.349(5) ?
O1E C1E . 1.452(5) ?
C3E C2E . 1.515(7) ?
C3E C5E . 1.530(6) ?
C3E C4E . 1.548(6) ?
O6D C11D . 1.463(5) ?
O5E C10E . 1.186(5) ?
O7E C15E . 1.204(5) ?
C30D C29D . 1.519(6) ?
C26E O11E . 1.212(5) ?
C26E O12E . 1.320(5) ?
C26E C23E . 1.509(6) ?
O9E C21E . 1.193(5) ?
C18E C19E . 1.493(6) ?
C18E C20E . 1.513(6) ?
C20D C18D . 1.510(6) ?
C33E C34E . 1.514(6) ?
C38D O16D . 1.448(5) ?
O16D C37D . 1.341(5) ?
C34E C37E . 1.515(6) ?
C34E C35E . 1.530(6) ?
C34E C36E . 1.536(6) ?
C11D C12D . 1.531(6) ?
C12D C13D . 1.509(6) ?
C12D C15D . 1.526(7) ?
C12D C14D . 1.528(6) ?
C31D C29D . 1.509(6) ?
O8E C15E . 1.341(6) ?
O8E C16E . 1.460(5) ?
C32D C28D . 1.501(6) ?
C25D C23D . 1.523(6) ?
C23D C26D . 1.529(6) ?
C23D C24D . 1.566(6) ?
O12E C27E . 1.464(5) ?
C28D C29D . 1.333(6) ?
O11D C26D . 1.202(6) ?
C15D O7D . 1.204(6) ?
C15D O8D . 1.335(6) ?
C16D O8D . 1.454(6) ?
C25E C23E . 1.517(6) ?
C23E C22E . 1.529(6) ?
C23E C24E . 1.554(6) ?
O5F C10F . 1.199(5) ?
O3F C7F . 1.347(5) ?
O3F C6F . 1.461(5) ?
O14F C32F . 1.338(5) ?
O14F C33F . 1.450(5) ?
O10F C21F . 1.353(5) ?
O10F C22F . 1.441(5) ?
O1F C2F . 1.329(6) ?
O1F C1F . 1.435(6) ?
C17F C18F . 1.335(6) ?
C17F C21F . 1.492(7) ?
C17F C8F . 1.498(7) ?
C28F C29F . 1.356(6) ?
C28F C32F . 1.491(6) ?
C28F C9F . 1.517(6) ?
O4F C7F . 1.198(5) ?
C18F C20F . 1.500(6) ?
C18F C19F . 1.509(6) ?
C2F O2F . 1.214(6) ?
C2F C3F . 1.527(7) ?
O12F C26F . 1.329(6) ?
O12F C27F . 1.446(6) ?
O16F C37F . 1.350(5) ?
O16F C38F . 1.457(4) ?
C23F C26F . 1.508(7) ?
C23F C24F . 1.530(6) ?
C23F C22F . 1.535(6) ?
C23F C25F . 1.538(6) ?
C8F C9F . 1.330(6) ?
C8F C7F . 1.510(6) ?
C34F C37F . 1.518(6) ?
C34F C35F . 1.526(6) ?
C34F C36F . 1.532(6) ?
C34F C33F . 1.535(6) ?
C10F O6F . 1.344(5) ?
C10F C9F . 1.516(7) ?
O7F C15F . 1.176(6) ?
C3F C5F . 1.527(6) ?
C3F C4F . 1.535(6) ?
C3F C6F . 1.540(6) ?
C15F O8F . 1.367(6) ?
C15F C12F . 1.516(7) ?
C11F O6F . 1.451(5) ?
C11F C12F . 1.528(6) ?
O9F C21F . 1.194(5) ?
C32F O13F . 1.206(5) ?
C26F O11F . 1.216(6) ?
C29F C30F . 1.480(6) ?
C29F C31F . 1.505(6) ?
O8F C16F . 1.448(6) ?
O15F C37F . 1.203(5) ?
C13F C12F . 1.519(7) ?
C14F C12F . 1.545(7) ?

loop_
_geom_torsion_atom_site_label_1
_geom_torsion_atom_site_label_2
_geom_torsion_atom_site_label_3
_geom_torsion_atom_site_label_4
_geom_torsion
C21A C17A C18A C19A -175.5(4)
C8A C17A C18A C19A -5.0(7)
C21A C17A C18A C20A 1.3(7)
C8A C17A C18A C20A 171.8(4)
C22A O10A C21A O9A -1.5(6)
C22A O10A C21A C17A 175.6(4)
C18A C17A C21A O9A -40.7(7)
C8A C17A C21A O9A 148.1(5)
C18A C17A C21A O10A 142.3(4)
C8A C17A C21A O10A -28.8(5)
C1A O1A C2A O2A 1.5(6)
C1A O1A C2A C3A -177.6(4)
C33A O14A C32A O13A -9.1(6)
C33A O14A C32A C28A 170.6(3)
C29A C28A C32A O13A -10.3(7)
C9A C28A C32A O13A 173.0(4)
C29A C28A C32A O14A 170.1(4)
C9A C28A C32A O14A -6.6(5)
C27A O12A C26A O11A -1.9(6)
C27A O12A C26A C23A 175.5(3)
C24A C23A C26A O11A 110.2(5)
C22A C23A C26A O11A -132.9(5)
C25A C23A C26A O11A -10.8(6)
C24A C23A C26A O12A -67.1(5)
C22A C23A C26A O12A 49.9(5)
C25A C23A C26A O12A 171.9(4)
C29A C28A C9A C8A 79.8(5)
C32A C28A C9A C8A -103.4(5)
C29A C28A C9A C10A -103.4(5)
C32A C28A C9A C10A 73.4(5)
C6A O3A C7A O4A 5.9(6)
C6A O3A C7A C8A -170.4(3)
C11A O6A C10A O5A 1.7(6)
C11A O6A C10A C9A -177.6(3)
C8A C9A C10A O5A 35.3(6)
C28A C9A C10A O5A -141.6(4)
C8A C9A C10A O6A -145.5(4)
C28A C9A C10A O6A 37.6(5)
C21A O10A C22A C23A 125.0(4)
C26A C23A C22A O10A 55.6(5)
C24A C23A C22A O10A 173.0(3)
C25A C23A C22A O10A -66.2(5)
C28A C9A C8A C7A -174.5(4)
C10A C9A C8A C7A 8.8(6)
C28A C9A C8A C17A 3.6(6)
C10A C9A C8A C17A -173.0(4)
O4A C7A C8A C9A 48.4(6)
O3A C7A C8A C9A -135.4(4)
O4A C7A C8A C17A -129.9(4)
O3A C7A C8A C17A 46.4(5)
C18A C17A C8A C9A 91.7(5)
C21A C17A C8A C9A -97.2(5)
C18A C17A C8A C7A -90.1(5)
C21A C17A C8A C7A 81.1(5)
C38A O16A C37A O15A -3.5(6)
C38A O16A C37A C34A 174.6(3)
C32A C28A C29A C30A -177.5(4)
C9A C28A C29A C30A -0.9(7)
C32A C28A C29A C31A 1.9(7)
C9A C28A C29A C31A 178.5(4)
O15A C37A C34A C36A 119.2(5)
O16A C37A C34A C36A -58.7(4)
O15A C37A C34A C33A 0.1(6)
O16A C37A C34A C33A -177.9(3)
O15A C37A C34A C35A -119.0(5)
O16A C37A C34A C35A 63.0(4)
C32A O14A C33A C34A 158.9(3)
C37A C34A C33A O14A 172.5(3)
C36A C34A C33A O14A 54.9(4)
C35A C34A C33A O14A -68.3(4)
C7A O3A C6A C3A 164.4(4)
O2A C2A C3A C6A -123.3(5)
O1A C2A C3A C6A 55.8(5)
O2A C2A C3A C4A 118.2(5)
O1A C2A C3A C4A -62.8(5)
O2A C2A C3A C5A -1.8(6)
O1A C2A C3A C5A 177.2(3)
O3A C6A C3A C2A 54.6(5)
O3A C6A C3A C4A 173.2(3)
O3A C6A C3A C5A -66.4(5)
C10A O6A C11A C12A 162.9(4)
C13A C12A C11A O6A 176.0(4)
C14A C12A C11A O6A -63.9(5)
C15A C12A C11A O6A 55.7(5)
C28B C9B C8B C17B -5.4(7)
C10B C9B C8B C17B 173.1(4)
C28B C9B C8B C7B 171.7(4)
C10B C9B C8B C7B -9.8(7)
C32B O14B C33B C34B -164.0(4)
C22B O10B C21B O9B 5.2(7)
C22B O10B C21B C17B -175.9(4)
C8B C9B C28B C29B -74.8(7)
C10B C9B C28B C29B 106.6(6)
C8B C9B C28B C32B 105.0(6)
C10B C9B C28B C32B -73.6(5)
C19B C18B C17B C21B 176.9(4)
C20B C18B C17B C21B 0.2(8)
C19B C18B C17B C8B 0.5(7)
C20B C18B C17B C8B -176.1(4)
O9B C21B C17B C18B 30.8(8)
O10B C21B C17B C18B -147.9(5)
O9B C21B C17B C8B -152.6(5)
O10B C21B C17B C8B 28.6(6)
C9B C8B C17B C18B -85.5(6)
C7B C8B C17B C18B 97.3(6)
C9B C8B C17B C21B 97.9(6)
C7B C8B C17B C21B -79.4(5)
C1B O1B C2B O2B -4.0(7)
C1B O1B C2B C3B 176.7(4)
C3B C6B O3B C7B -174.2(4)
C10B O6B C11B C12B -157.5(4)
C32B C28B C29B C31B -1.3(8)
C9B C28B C29B C31B 178.5(5)
C32B C28B C29B C30B 176.3(5)
C9B C28B C29B C30B -3.9(8)
C6B O3B C7B O4B -4.8(7)
C6B O3B C7B C8B 172.2(4)
C9B C8B C7B O4B -40.2(8)
C17B C8B C7B O4B 137.1(5)
C9B C8B C7B O3B 142.9(5)
C17B C8B C7B O3B -39.7(6)
C33B O14B C32B O13B 2.0(7)
C33B O14B C32B C28B -176.4(4)
C29B C28B C32B O13B 16.4(9)
C9B C28B C32B O13B -163.4(5)
C29B C28B C32B O14B -165.3(5)
C9B C28B C32B O14B 14.9(6)
O7B C15B O8B C16B 1.6(7)
C12B C15B O8B C16B -179.6(4)
C11B O6B C10B O5B 0.8(7)
C11B O6B C10B C9B 179.3(4)
C8B C9B C10B O5B -42.8(7)
C28B C9B C10B O5B 135.8(5)
C8B C9B C10B O6B 138.8(5)
C28B C9B C10B O6B -42.7(5)
C21B O10B C22B C23B -118.3(5)
C26B C23B C22B O10B -55.6(5)
C24B C23B C22B O10B -175.0(4)
C25B C23B C22B O10B 65.2(5)
O3B C6B C3B C5B 63.0(5)
O3B C6B C3B C2B -56.6(5)
O3B C6B C3B C4B -174.7(4)
O2B C2B C3B C5B 2.7(7)
O1B C2B C3B C5B -178.0(4)
O2B C2B C3B C6B 124.2(5)
O1B C2B C3B C6B -56.4(5)
O2B C2B C3B C4B -118.8(6)
O1B C2B C3B C4B 60.5(5)
O14B C33B C34B C37B -61.5(5)
O14B C33B C34B C36B -177.6(4)
O14B C33B C34B C35B 62.2(5)
C38B O16B C37B O15B 4.3(7)
C38B O16B C37B C34B -179.8(4)
C33B C34B C37B O15B -34.4(7)
C36B C34B C37B O15B 82.2(6)
C35B C34B C37B O15B -156.9(5)
C33B C34B C37B O16B 149.8(4)
C36B C34B C37B O16B -93.6(5)
C35B C34B C37B O16B 27.2(6)
C27B O12B C26B O11B -1.2(7)
C27B O12B C26B C23B -179.2(4)
C22B C23B C26B O11B 129.1(5)
C24B C23B C26B O11B -113.4(6)
C25B C23B C26B O11B 7.8(7)
C22B C23B C26B O12B -52.9(5)
C24B C23B C26B O12B 64.5(6)
C25B C23B C26B O12B -174.2(4)
O7B C15B C12B C14B -3.5(7)
O8B C15B C12B C14B 177.7(4)
O7B C15B C12B C11B 118.8(6)
O8B C15B C12B C11B -60.0(6)
O7B C15B C12B C13B -125.5(6)
O8B C15B C12B C13B 55.7(6)
O6B C11B C12B C15B -55.6(5)
O6B C11B C12B C14B 65.7(5)
O6B C11B C12B C13B -173.2(4)
C33C O14C C32C O13C -5.4(6)
C33C O14C C32C C28C 174.5(4)
C21C O10C C22C C23C 116.4(4)
C32C O14C C33C C34C 163.7(4)
O5C C10C O6C C11C -3.6(6)
C9C C10C O6C C11C 179.8(4)
C10C O6C C11C C12C 160.5(4)
C21C C17C C18C C19C -177.4(4)
C8C C17C C18C C19C -2.7(6)
C21C C17C C18C C20C -0.9(7)
C8C C17C C18C C20C 173.9(4)
C22C O10C C21C O9C -3.9(7)
C22C O10C C21C C17C 172.7(3)
C18C C17C C21C O9C -31.7(7)
C8C C17C C21C O9C 153.2(5)
C18C C17C C21C O10C 151.7(4)
C8C C17C C21C O10C -23.4(5)
O10C C22C C23C C26C 56.0(5)
O10C C22C C23C C25C -66.2(5)
O10C C22C C23C C24C 174.2(3)
C6C O3C C7C O4C 4.5(6)
C6C O3C C7C C8C -172.0(3)
O7C C15C O8C C16C -0.5(6)
C12C C15C O8C C16C 179.2(4)
C27C O12C C26C O11C 0.7(7)
C27C O12C C26C C23C -179.8(4)
C22C C23C C26C O11C -125.1(5)
C25C C23C C26C O11C -2.7(7)
C24C C23C C26C O11C 117.7(5)
C22C C23C C26C O12C 55.5(5)
C25C C23C C26C O12C 177.8(4)
C24C C23C C26C O12C -61.7(5)
O13C C32C C28C C29C -17.8(8)
O14C C32C C28C C29C 162.2(4)
O13C C32C C28C C9C 164.5(5)
O14C C32C C28C C9C -15.4(5)
O14C C33C C34C C35C -62.6(5)
O14C C33C C34C C37C 60.0(5)
O14C C33C C34C C36C 175.7(4)
O15C C37C C34C C33C 36.6(6)
O16C C37C C34C C33C -147.1(4)
O15C C37C C34C C35C 158.2(5)
O16C C37C C34C C35C -25.5(5)
O15C C37C C34C C36C -79.7(6)
O16C C37C C34C C36C 96.7(5)
C18C C17C C8C C9C 83.8(5)
C21C C17C C8C C9C -101.0(5)
C18C C17C C8C C7C -98.3(5)
C21C C17C C8C C7C 76.9(5)
O4C C7C C8C C9C 41.9(7)
O3C C7C C8C C9C -141.7(4)
O4C C7C C8C C17C -136.0(4)
O3C C7C C8C C17C 40.5(5)
C17C C8C C9C C28C 4.7(6)
C7C C8C C9C C28C -173.0(4)
C17C C8C C9C C10C -174.3(4)
C7C C8C C9C C10C 8.0(6)
C29C C28C C9C C8C 76.7(6)
C32C C28C C9C C8C -105.6(5)
C29C C28C C9C C10C -104.3(5)
C32C C28C C9C C10C 73.4(5)
O5C C10C C9C C8C 42.9(7)
O6C C10C C9C C8C -140.7(4)
O5C C10C C9C C28C -136.1(4)
O6C C10C C9C C28C 40.3(5)
O7C C15C C12C C14C 2.5(6)
O8C C15C C12C C14C -177.2(4)
O7C C15C C12C C11C -117.9(5)
O8C C15C C12C C11C 62.4(5)
O7C C15C C12C C13C 125.3(5)
O8C C15C C12C C13C -54.4(5)
O6C C11C C12C C14C -67.8(5)
O6C C11C C12C C15C 51.6(5)
O6C C11C C12C C13C 169.4(4)
C32C C28C C29C C30C -176.0(4)
C9C C28C C29C C30C 1.5(7)
C32C C28C C29C C31C 3.2(7)
C9C C28C C29C C31C -179.3(4)
O15C C37C O16C C38C -3.9(6)
C34C C37C O16C C38C 179.7(4)
C1C O1C C2C O2C 3.6(6)
C1C O1C C2C C3C -175.8(4)
C4C C3C C2C O2C 119.1(5)
C5C C3C C2C O2C -2.3(6)
C6C C3C C2C O2C -121.6(5)
C4C C3C C2C O1C -61.4(5)
C5C C3C C2C O1C 177.1(4)
C6C C3C C2C O1C 57.8(5)
C7C O3C C6C C3C 174.6(4)
C4C C3C C6C O3C 174.4(4)
C5C C3C C6C O3C -65.1(5)
C2C C3C C6C O3C 54.0(5)
C16A O8A C15A O7A 0.3(7)
C16A O8A C15A C12A 179.9(4)
C13A C12A C15A O7A 126.9(5)
C11A C12A C15A O7A -114.7(5)
C14A C12A C15A O7A 4.9(7)
C13A C12A C15A O8A -52.7(5)
C11A C12A C15A O8A 65.6(5)
C14A C12A C15A O8A -174.8(4)
C6D O3D C7D O4D 1.1(6)
C6D O3D C7D C8D -177.1(3)
C9D C8D C7D O4D 30.9(7)
C17D C8D C7D O4D -146.4(4)
C9D C8D C7D O3D -151.0(4)
C17D C8D C7D O3D 31.7(5)
C28E C9E C8E C7E -173.5(4)
C10E C9E C8E C7E 8.9(6)
C28E C9E C8E C17E 3.5(6)
C10E C9E C8E C17E -174.2(4)
C17D C8D C9D C28D 2.7(6)
C7D C8D C9D C28D -174.3(4)
C17D C8D C9D C10D -178.0(4)
C7D C8D C9D C10D 4.9(6)
C7D O3D C6D C3D -177.7(3)
C9E C8E C17E C18E 89.5(6)
C7E C8E C17E C18E -93.4(5)
C9E C8E C17E C21E -95.8(5)
C7E C8E C17E C21E 81.3(5)
C6E O3E C7E O4E 2.0(6)
C6E O3E C7E C8E -176.0(4)
C9E C8E C7E O4E 29.6(7)
C17E C8E C7E O4E -147.5(4)
C9E C8E C7E O3E -152.4(4)
C17E C8E C7E O3E 30.5(5)
O3D C6D C3D C2D 57.8(5)
O3D C6D C3D C5D -61.8(5)
O3D C6D C3D C4D 176.9(4)
C7E O3E C6E C3E -172.9(4)
C8D C9D C10D O5D 62.0(6)
C28D C9D C10D O5D -118.8(5)
C8D C9D C10D O6D -123.2(4)
C28D C9D C10D O6D 56.0(5)
C22D O10D C21D O9D -3.4(6)
C22D O10D C21D C17D 177.0(4)
C32D O14D C33D C34D 150.8(4)
C37D C34D C33D O14D 170.1(3)
C35D C34D C33D O14D -69.9(4)
C36D C34D C33D O14D 52.1(5)
O13E C32E O14E C33E -2.9(7)
C28E C32E O14E C33E 177.3(4)
C21D O10D C22D C23D 153.4(4)
O9D C21D C17D C18D -46.8(7)
O10D C21D C17D C18D 132.7(4)
O9D C21D C17D C8D 137.8(5)
O10D C21D C17D C8D -42.7(5)
C9D C8D C17D C18D 95.3(5)
C7D C8D C17D C18D -87.5(5)
C9D C8D C17D C21D -89.3(5)
C7D C8D C17D C21D 87.9(5)
O3E C6E C3E C2E 56.9(5)
O3E C6E C3E C5E -62.6(5)
O3E C6E C3E C4E 175.8(4)
O5D C10D O6D C11D 4.1(6)
C9D C10D O6D C11D -170.7(4)
C21E C17E C18E C19E -177.8(4)
C8E C17E C18E C19E -3.7(7)
C21E C17E C18E C20E 1.1(7)
C8E C17E C18E C20E 175.2(4)
C32E O14E C33E C34E 161.5(4)
C11E O6E C10E O5E 7.1(6)
C11E O6E C10E C9E -168.7(3)
C8E C9E C10E O5E 56.0(7)
C28E C9E C10E O5E -121.8(5)
C8E C9E C10E O6E -128.5(4)
C28E C9E C10E O6E 53.8(5)
O14E C33E C34E C37E 60.0(5)
O14E C33E C34E C35E -65.1(5)
O14E C33E C34E C36E 174.4(4)
C10D O6D C11D C12D 158.5(4)
O6D C11D C12D C13D 66.0(5)
O6D C11D C12D C15D -53.5(5)
O6D C11D C12D C14D -170.4(4)
C21D C17D C18D C19D -176.3(4)
C8D C17D C18D C19D -1.4(7)
C21D C17D C18D C20D -0.6(7)
C8D C17D C18D C20D 174.4(4)
C33D O14D C32D O13D -3.0(6)
C33D O14D C32D C28D 176.6(3)
O10D C22D C23D C25D -68.7(5)
O10D C22D C23D C26D 52.8(5)
O10D C22D C23D C24D 171.3(3)
O11E C26E O12E C27E -0.1(7)
C23E C26E O12E C27E 178.3(4)
C1E O1E C2E O2E 3.0(7)
C1E O1E C2E C3E -176.9(4)
C6E C3E C2E O2E -125.7(5)
C5E C3E C2E O2E -5.3(7)
C4E C3E C2E O2E 115.2(5)
C6E C3E C2E O1E 54.1(5)
C5E C3E C2E O1E 174.5(4)
C4E C3E C2E O1E -65.0(5)
C8D C9D C28D C29D 84.2(5)
C10D C9D C28D C29D -95.1(5)
C8D C9D C28D C32D -98.0(5)
C10D C9D C28D C32D 82.7(5)
O13D C32D C28D C29D -7.0(7)
O14D C32D C28D C29D 173.4(4)
O13D C32D C28D C9D 175.3(4)
O14D C32D C28D C9D -4.3(5)
C22E O10E C21E O9E -5.0(6)
C22E O10E C21E C17E 175.3(4)
C18E C17E C21E O9E -40.6(7)
C8E C17E C21E O9E 144.8(5)
C18E C17E C21E O10E 139.0(4)
C8E C17E C21E O10E -35.6(5)
C38D O16D C37D O15D -5.5(6)
C38D O16D C37D C34D 172.8(4)
C33D C34D C37D O15D -2.2(6)
C35D C34D C37D O15D -121.8(5)
C36D C34D C37D O15D 118.9(5)
C33D C34D C37D O16D 179.6(4)
C35D C34D C37D O16D 60.0(5)
C36D C34D C37D O16D -59.3(5)
C13D C12D C15D O7D 0.6(7)
C14D C12D C15D O7D -121.6(6)
C11D C12D C15D O7D 122.0(5)
C13D C12D C15D O8D -177.6(4)
C14D C12D C15D O8D 60.2(5)
C11D C12D C15D O8D -56.2(5)
C1D O1D C2D O2D 2.9(6)
C1D O1D C2D C3D -178.2(4)
C5D C3D C2D O2D -4.8(6)
C4D C3D C2D O2D 115.9(5)
C6D C3D C2D O2D -125.4(5)
C5D C3D C2D O1D 176.4(3)
C4D C3D C2D O1D -62.9(5)
C6D C3D C2D O1D 55.9(5)
C31E C29E C28E C32E 5.5(7)
C30E C29E C28E C32E -175.1(4)
C31E C29E C28E C9E -179.2(4)
C30E C29E C28E C9E 0.2(7)
O13E C32E C28E C29E -22.5(7)
O14E C32E C28E C29E 157.2(4)
O13E C32E C28E C9E 162.0(5)
O14E C32E C28E C9E -18.3(5)
C8E C9E C28E C29E 83.9(6)
C10E C9E C28E C29E -98.4(5)
C8E C9E C28E C32E -100.5(5)
C10E C9E C28E C32E 77.2(5)
C10E O6E C11E C12E 164.3(4)
C15E C12E C11E O6E -51.1(5)
C13E C12E C11E O6E 69.3(5)
C14E C12E C11E O6E -170.0(4)
C27D O12D C26D O11D -0.7(7)
C27D O12D C26D C23D 177.9(4)
C22D C23D C26D O11D -136.9(5)
C25D C23D C26D O11D -14.5(6)
C24D C23D C26D O11D 104.7(5)
C22D C23D C26D O12D 44.5(5)
C25D C23D C26D O12D 166.9(4)
C24D C23D C26D O12D -74.0(5)
C38E O16E C37E O15E -3.7(6)
C38E O16E C37E C34E 178.9(3)
C33E C34E C37E O15E 33.7(6)
C35E C34E C37E O15E 157.3(4)
C36E C34E C37E O15E -82.1(6)
C33E C34E C37E O16E -148.9(4)
C35E C34E C37E O16E -25.3(5)
C36E C34E C37E O16E 95.3(4)
O7D C15D O8D C16D -1.5(7)
C12D C15D O8D C16D 176.7(4)
C9D C28D C29D C31D 178.9(4)
C32D C28D C29D C31D 1.3(7)
C9D C28D C29D C30D 1.2(7)
C32D C28D C29D C30D -176.4(4)
C16E O8E C15E O7E -2.0(7)
C16E O8E C15E C12E 175.9(4)
C11E C12E C15E O7E 119.5(5)
C13E C12E C15E O7E -1.2(7)
C14E C12E C15E O7E -124.0(5)
C11E C12E C15E O8E -58.3(5)
C13E C12E C15E O8E -179.0(4)
C14E C12E C15E O8E 58.2(5)
O11E C26E C23E C25E -18.0(7)
O12E C26E C23E C25E 163.6(4)
O11E C26E C23E C22E -140.7(5)
O12E C26E C23E C22E 40.9(5)
O11E C26E C23E C24E 103.2(6)
O12E C26E C23E C24E -75.3(5)
C21E O10E C22E C23E 152.2(4)
C26E C23E C22E O10E 55.3(5)
C25E C23E C22E O10E -67.6(5)
C24E C23E C22E O10E 173.8(3)
C21F C17F C18F C20F 1.1(8)
C8F C17F C18F C20F 175.1(5)
C21F C17F C18F C19F -175.7(4)
C8F C17F C18F C19F -1.8(8)
C1F O1F C2F O2F 2.7(7)
C1F O1F C2F C3F -178.4(4)
C18F C17F C8F C9F 95.7(6)
C21F C17F C8F C9F -89.9(6)
C18F C17F C8F C7F -89.0(6)
C21F C17F C8F C7F 85.4(5)
O2F C2F C3F C5F -3.0(7)
O1F C2F C3F C5F 178.1(4)
O2F C2F C3F C4F 119.0(5)
O1F C2F C3F C4F -59.9(5)
O2F C2F C3F C6F -124.4(5)
O1F C2F C3F C6F 56.6(5)
C21F O10F C22F C23F 154.8(4)
C26F C23F C22F O10F 53.6(5)
C24F C23F C22F O10F 171.3(4)
C25F C23F C22F O10F -68.0(5)
O5F C10F O6F C11F 8.1(7)
C9F C10F O6F C11F -170.1(4)
C12F C11F O6F C10F 156.3(4)
C33F O14F C32F O13F -5.1(7)
C33F O14F C32F C28F 174.9(4)
C29F C28F C32F O13F -11.0(8)
C9F C28F C32F O13F 173.4(5)
C29F C28F C32F O14F 169.0(5)
C9F C28F C32F O14F -6.5(6)
C27F O12F C26F O11F -1.9(7)
C27F O12F C26F C23F 174.9(4)
C24F C23F C26F O11F 105.5(6)
C22F C23F C26F O11F -137.5(5)
C25F C23F C26F O11F -16.4(7)
C24F C23F C26F O12F -71.3(5)
C22F C23F C26F O12F 45.7(6)
C25F C23F C26F O12F 166.8(4)
C17F C8F C9F C10F -177.0(4)
C7F C8F C9F C10F 7.7(7)
C17F C8F C9F C28F 0.6(7)
C7F C8F C9F C28F -174.6(4)
O5F C10F C9F C8F 57.6(7)
O6F C10F C9F C8F -124.2(5)
O5F C10F C9F C28F -120.3(5)
O6F C10F C9F C28F 57.9(5)
C29F C28F C9F C8F 86.0(6)
C32F C28F C9F C8F -98.2(6)
C29F C28F C9F C10F -96.1(6)
C32F C28F C9F C10F 79.7(5)
C32F C28F C29F C30F -175.1(5)
C9F C28F C29F C30F 0.2(7)
C32F C28F C29F C31F 3.2(8)
C9F C28F C29F C31F 178.6(4)
C6F O3F C7F O4F 4.7(7)
C6F O3F C7F C8F -176.1(4)
C9F C8F C7F O4F 30.6(8)
C17F C8F C7F O4F -144.8(5)
C9F C8F C7F O3F -148.6(4)
C17F C8F C7F O3F 36.0(6)
O7F C15F O8F C16F 1.6(8)
C12F C15F O8F C16F 179.4(4)
C32F O14F C33F C34F 153.5(4)
C37F C34F C33F O14F 171.8(4)
C35F C34F C33F O14F -67.5(5)
C36F C34F C33F O14F 54.1(5)
C22F O10F C21F O9F -2.4(7)
C22F O10F C21F C17F 176.4(4)
C18F C17F C21F O9F -49.2(8)
C8F C17F C21F O9F 136.4(5)
C18F C17F C21F O10F 132.1(5)
C8F C17F C21F O10F -42.3(6)
C38F O16F C37F O15F -4.1(6)
C38F O16F C37F C34F 174.5(4)
C35F C34F C37F O15F -123.7(5)
C36F C34F C37F O15F 115.0(5)
C33F C34F C37F O15F -4.4(7)
C35F C34F C37F O16F 57.7(5)
C36F C34F C37F O16F -63.6(5)
C33F C34F C37F O16F 177.1(4)
C7F O3F C6F C3F -179.1(4)
C5F C3F C6F O3F -61.8(5)
C2F C3F C6F O3F 59.2(5)
C4F C3F C6F O3F 177.2(4)
O7F C15F C12F C13F 0.9(8)
O8F C15F C12F C13F -176.8(4)
O7F C15F C12F C11F 121.8(6)
O8F C15F C12F C11F -55.9(6)
O7F C15F C12F C14F -121.5(6)
O8F C15F C12F C14F 60.8(5)
O6F C11F C12F C15F -52.4(6)
O6F C11F C12F C13F 67.4(5)
O6F C11F C12F C14F -170.4(4)

loop_
_cod_related_entry_id
_cod_related_entry_database
_cod_related_entry_code
1 ChemSpider 24729868
